data_1520703
loop_
_publ_author_name
'Chen, Zhou'
'Liu, Jinna'
'Pei, Hao'
'Liu, Wei'
'Chen, Yanmei'
'Wu, Jian'
'Li, Wu'
'Li, Yahong'

_publ_section_title
;
 Directed Amination of Aryl Methyl Ethers Mediated by Ti(NMe2)4 at Room
 Temperature.
;
_journal_issue 14
_journal_name_full 'Organic letters'
_journal_page_first 3406
_journal_page_last 3409
_journal_paper_doi 10.1021/acs.orglett.5b01229
_journal_volume 17
_journal_year 2015
_chemical_formula_moiety
; 
4(C33 H45 N7 O3 Ti), 4(C7 H8), 0.5(C6 H14), H2 O 
;
_chemical_formula_sum 'C163 H221 N28 O13 Ti4'
_chemical_formula_weight 2972.28
_chemical_name_systematic
; 
 ? 
;
_space_group_IT_number 2
_symmetry_cell_setting triclinic
_symmetry_space_group_name_Hall '-P 1'
_symmetry_space_group_name_H-M 'P -1'
_atom_sites_solution_hydrogens geom
_atom_sites_solution_primary direct
_atom_sites_solution_secondary difmap
_audit_creation_method SHELXL-97
_cell_angle_alpha 89.583(5)
_cell_angle_beta 78.919(5)
_cell_angle_gamma 76.303(5)
_cell_formula_units_Z 2
_cell_length_a 19.976(4)
_cell_length_b 20.518(4)
_cell_length_c 21.236(4)
_cell_measurement_reflns_used 9931
_cell_measurement_temperature 203(2)
_cell_measurement_theta_max 22.98
_cell_measurement_theta_min 2.34
_cell_volume 8292(3)
_computing_cell_refinement 'Bruker SMART'
_computing_data_collection 'Bruker SMART'
_computing_data_reduction 'Bruker SAINT'
_computing_molecular_graphics 'Bruker SHELXTL'
_computing_publication_material 'Bruker SHELXTL'
_computing_structure_refinement 'SHELXL-97 (Sheldrick, 1997)'
_computing_structure_solution 'SHELXS-97 (Sheldrick, 1990)'
_diffrn_ambient_temperature 203(2)
_diffrn_measured_fraction_theta_full 0.999
_diffrn_measured_fraction_theta_max 0.999
_diffrn_measurement_device_type 'CCD area detector'
_diffrn_measurement_method 'phi and omega scans'
_diffrn_radiation_monochromator graphite
_diffrn_radiation_source 'fine-focus sealed tube'
_diffrn_radiation_type MoK\a
_diffrn_radiation_wavelength 0.71073
_diffrn_reflns_av_R_equivalents 0.1324
_diffrn_reflns_av_sigmaI/netI 0.0969
_diffrn_reflns_limit_h_max 23
_diffrn_reflns_limit_h_min -23
_diffrn_reflns_limit_k_max 24
_diffrn_reflns_limit_k_min -24
_diffrn_reflns_limit_l_max 25
_diffrn_reflns_limit_l_min -25
_diffrn_reflns_number 186553
_diffrn_reflns_theta_full 25.03
_diffrn_reflns_theta_max 25.03
_diffrn_reflns_theta_min 2.17
_exptl_absorpt_coefficient_mu 0.251
_exptl_absorpt_correction_T_max 0.9514
_exptl_absorpt_correction_T_min 0.9284
_exptl_absorpt_correction_type multi-scan
_exptl_absorpt_process_details sadabs
_exptl_crystal_colour red
_exptl_crystal_density_diffrn 1.190
_exptl_crystal_density_meas 0
_exptl_crystal_density_method 'not measured'
_exptl_crystal_description Block'
_exptl_crystal_F_000 3174
_exptl_crystal_size_max 0.30
_exptl_crystal_size_mid 0.22
_exptl_crystal_size_min 0.20
_refine_diff_density_max 1.654
_refine_diff_density_min -4.072
_refine_diff_density_rms 0.108
_refine_ls_extinction_method none
_refine_ls_goodness_of_fit_ref 1.024
_refine_ls_hydrogen_treatment constr
_refine_ls_matrix_type full
_refine_ls_number_parameters 1754
_refine_ls_number_reflns 29250
_refine_ls_number_restraints 2
_refine_ls_restrained_S_all 1.352
_refine_ls_R_factor_all 0.1963
_refine_ls_R_factor_gt 0.1169
_refine_ls_shift/su_max 0.001
_refine_ls_shift/su_mean 0.000
_refine_ls_structure_factor_coef Fsqd
_refine_ls_weighting_details 'calc w=1/[\s^2^(Fo^2^)+(0.1932P)^2^+26.0719P] where P=(Fo^2^+2Fc^2^)/3'
_refine_ls_weighting_scheme calc
_refine_ls_wR_factor_gt 0.3106
_refine_ls_wR_factor_ref 0.3742
_reflns_number_gt 15911
_reflns_number_total 29250
_reflns_threshold_expression >2sigma(I)
_cod_data_source_file ol5b01229_si_002.cif
_cod_data_source_block t
_cod_depositor_comments
;
The following automatic conversions were performed:

'_symmetry_cell_setting' value 'Triclinic' changed to 'triclinic'
according to
/usr/data/users/saulius/crontab/automatic-downloads/rss-feeds/ACS/lib/dictionaries/cif_core.dic
dictionary named 'cif_core.dic' version 2.4.2 from 2011-04-26.

Automatic conversion script
Id: cif_fix_values 3271 2015-04-21 07:52:19Z andrius 

 Adding full bibliography for 1520702--1520703.cif.
;
_cod_database_code 1520703

loop_
_symmetry_equiv_pos_as_xyz
'x, y, z'
'-x, -y, -z'

loop_
_atom_site_label
_atom_site_type_symbol
_atom_site_fract_x
_atom_site_fract_y
_atom_site_fract_z
_atom_site_U_iso_or_equiv
_atom_site_adp_type
_atom_site_occupancy
_atom_site_symmetry_multiplicity
_atom_site_calc_flag
_atom_site_refinement_flags
Ti1 Ti 0.27664(9) 0.09918(8) 0.26454(8) 0.0444(4) Uani 1 1 d .
N1 N 0.2933(4) 0.1310(3) 0.3625(3) 0.0388(17) Uani 1 1 d .
O1 O 0.0809(4) 0.4437(3) 0.1582(3) 0.065(2) Uani 1 1 d .
C1 C 0.092(4) 0.670(2) 0.6285(16) 0.391(12) Uiso 1 1 d G
H1A H 0.0997 0.7130 0.6274 0.469 Uiso 1 1 calc R
C2 C 0.1480(19) 0.614(4) 0.6203(15) 0.391(12) Uiso 1 1 d G
H2A H 0.1942 0.6192 0.6136 0.469 Uiso 1 1 calc R
N2 N 0.1785(4) 0.1159(3) 0.3243(4) 0.0460(19) Uani 1 1 d .
Ti2 Ti 0.26042(8) 0.78329(8) 0.82134(8) 0.0445(4) Uani 1 1 d .
O2 O 0.4183(5) 0.2932(5) 0.5089(4) 0.081(2) Uani 1 1 d .
C3 C 0.136(3) 0.550(2) 0.6220(16) 0.391(12) Uiso 1 1 d G
H3A H 0.1741 0.5118 0.6164 0.469 Uiso 1 1 calc R
N3 N 0.3902(7) 0.2617(6) 0.3921(5) 0.087(3) Uani 1 1 d .
Ti3 Ti 0.26594(9) 0.27826(8) 0.76415(8) 0.0441(4) Uani 1 1 d .
O3 O 0.2454(4) 0.0882(4) 0.1921(4) 0.076(2) Uani 1 1 d .
C4 C 0.068(4) 0.542(2) 0.6319(17) 0.391(12) Uiso 1 1 d G
N4 N 0.3704(4) 0.1251(4) 0.2296(3) 0.0454(18) Uani 1 1 d .
Ti4 Ti 0.26970(8) 0.59272(7) 0.32466(8) 0.0432(4) Uani 1 1 d .
O4 O 0.3933(4) 0.5282(4) 0.5273(3) 0.075(2) Uani 1 1 d .
C5 C 0.011(2) 0.598(4) 0.6401(15) 0.391(12) Uiso 1 1 d G
H5A H -0.0349 0.5921 0.6468 0.469 Uiso 1 1 calc R
N5 N 0.2488(4) 0.2128(3) 0.2553(3) 0.0406(17) Uani 1 1 d .
O5 O 0.1068(4) 0.5032(3) 0.9804(3) 0.0616(19) Uani 1 1 d .
C6 C 0.023(3) 0.662(3) 0.6384(15) 0.391(12) Uiso 1 1 d G
H6A H -0.0148 0.6995 0.6440 0.469 Uiso 1 1 calc R
N6 N 0.1179(5) 0.3043(4) 0.1700(4) 0.052(2) Uani 1 1 d .
O6 O 0.3024(4) 0.8507(3) 0.7949(4) 0.0636(19) Uani 1 1 d .
N7 N 0.3158(4) 0.0124(4) 0.2790(4) 0.050(2) Uani 1 1 d D
O7 O 0.3880(5) 0.0248(4) 1.0192(4) 0.089(3) Uani 1 1 d .
N8 N 0.3526(4) 0.7134(4) 0.8242(3) 0.0385(17) Uani 1 1 d .
O8 O 0.0709(4) 0.0221(3) 0.6570(3) 0.0616(19) Uani 1 1 d .
C8 C 0.0314(8) 0.8972(11) 0.1530(8) 0.200(11) Uiso 1 1 d G
H8 H -0.0146 0.9241 0.1643 0.240 Uiso 1 1 calc R
C13 C 0.0427(9) 0.8278(11) 0.1474(8) 0.217(12) Uiso 1 1 d G
H13 H 0.0043 0.8078 0.1549 0.261 Uiso 1 1 calc R
C14 C 0.1108(12) 0.7881(7) 0.1307(8) 0.187(10) Uiso 1 1 d G
H14 H 0.1184 0.7412 0.1269 0.224 Uiso 1 1 calc R
C15 C 0.1675(8) 0.8177(10) 0.1196(8) 0.191(10) Uiso 1 1 d G
H15 H 0.2135 0.7909 0.1083 0.229 Uiso 1 1 calc R
C16 C 0.1562(10) 0.8871(11) 0.1252(8) 0.188(10) Uiso 1 1 d G
H16 H 0.1945 0.9072 0.1177 0.226 Uiso 1 1 calc R
C17 C 0.0881(12) 0.9269(7) 0.1419(8) 0.188(10) Uiso 1 1 d G
O9 O 0.3016(4) 0.3487(3) 0.7808(4) 0.071(2) Uani 1 1 d .
N9 N 0.2312(4) 0.6822(4) 0.8356(4) 0.0447(18) Uani 1 1 d .
C9 C 0.9333(16) 0.8733(16) 0.9874(15) 0.233(13) Uiso 1 1 d .
H9A H 0.8866 0.8663 1.0022 0.349 Uiso 1 1 calc R
H9B H 0.9671 0.8404 1.0056 0.349 Uiso 1 1 calc R
H9C H 0.9453 0.8686 0.9409 0.349 Uiso 1 1 calc R
N10 N 0.1382(4) 0.6291(4) 0.9588(4) 0.050(2) Uani 1 1 d .
O10 O 0.4093(4) 0.7867(4) 0.0254(3) 0.075(2) Uani 1 1 d .
C10 C 0.9349(16) 0.9439(16) 1.0087(15) 0.215(12) Uiso 1 1 d .
H10A H 0.8983 0.9760 0.9920 0.258 Uiso 1 1 calc R
H10B H 0.9217 0.9476 1.0556 0.258 Uiso 1 1 calc R
O11 O 0.1088(4) 0.9420(3) 0.4825(3) 0.0555(18) Uani 1 1 d .
N11 N 0.3512(5) 0.5763(5) 0.6540(4) 0.072(3) Uani 1 1 d .
C11 C 1.0020(14) 0.9661(11) 0.9897(12) 0.174(9) Uiso 1 1 d .
H11A H 1.0387 0.9356 1.0076 0.209 Uiso 1 1 calc R
H11B H 1.0163 0.9620 0.9428 0.209 Uiso 1 1 calc R
N12 N 0.1640(4) 0.8135(4) 0.7946(5) 0.057(2) Uani 1 1 d .
O12 O 0.3107(4) 0.5071(3) 0.2974(3) 0.0606(18) Uani 1 1 d .
N13 N 0.2790(4) 0.7478(4) 0.7169(4) 0.049(2) Uani 1 1 d .
N14 N 0.2275(4) 0.8096(4) 0.9068(4) 0.061(2) Uani 1 1 d .
N15 N 0.1682(4) 0.3020(4) 0.8241(4) 0.050(2) Uani 1 1 d .
N16 N 0.2839(4) 0.2360(4) 0.8610(3) 0.0427(18) Uani 1 1 d .
N17 N 0.3617(4) 0.2123(3) 0.7303(3) 0.0414(17) Uani 1 1 d .
N18 N 0.2431(4) 0.1757(3) 0.7550(3) 0.0395(17) Uani 1 1 d .
C18 C 0.1365(8) 0.5032(7) 0.8069(6) 0.099(5) Uani 1 1 d .
H18A H 0.1374 0.4752 0.7717 0.118 Uiso 1 1 calc R
N19 N 0.1099(4) 0.1442(4) 0.6665(4) 0.0468(19) Uani 1 1 d .
C19 C 0.4611(10) 0.2693(10) 0.3679(7) 0.129(7) Uani 1 1 d .
H19A H 0.4936 0.2255 0.3620 0.194 Uiso 1 1 calc R
H19B H 0.4742 0.2966 0.3985 0.194 Uiso 1 1 calc R
H19C H 0.4627 0.2911 0.3271 0.194 Uiso 1 1 calc R
N20 N 0.3437(6) 0.0730(4) 0.9075(4) 0.070(3) Uani 1 1 d .
C20 C 0.4547(8) 0.7655(9) 0.1454(7) 0.107(5) Uani 1 1 d .
H20A H 0.4555 0.7920 0.1828 0.161 Uiso 1 1 calc R
H20B H 0.4630 0.7908 0.1071 0.161 Uiso 1 1 calc R
H20C H 0.4910 0.7241 0.1419 0.161 Uiso 1 1 calc R
N21 N 0.2353(4) 0.3056(4) 0.6903(4) 0.059(2) Uani 1 1 d .
C21 C 0.4285(8) 0.8037(8) -0.0406(6) 0.098(5) Uani 1 1 d .
H21A H 0.4428 0.8458 -0.0421 0.147 Uiso 1 1 calc R
H21B H 0.3886 0.8082 -0.0614 0.147 Uiso 1 1 calc R
H21C H 0.4672 0.7685 -0.0628 0.147 Uiso 1 1 calc R
N22 N 0.1715(4) 0.6067(3) 0.3018(4) 0.0465(19) Uani 1 1 d .
C22 C 0.5817(9) 0.6054(7) 0.9561(9) 0.098(5) Uani 1 1 d .
H22A H 0.5339 0.6191 0.9538 0.118 Uiso 1 1 calc R
N23 N 0.1407(4) 0.8021(3) 0.4623(3) 0.0425(18) Uani 1 1 d .
C23 C 0.6059(8) 0.0581(7) 0.4322(9) 0.090(4) Uani 1 1 d .
N24 N 0.3619(3) 0.6212(4) 0.3248(3) 0.0394(17) Uani 1 1 d .
C24 C 0.6779(11) 0.0383(7) 0.4095(8) 0.106(5) Uani 1 1 d .
H24A H 0.6957 0.0173 0.3685 0.127 Uiso 1 1 calc R
N25 N 0.2388(4) 0.7066(3) 0.3413(3) 0.0413(17) Uani 1 1 d .
C25 C 0.0436(7) 0.3130(7) 0.1700(8) 0.104(5) Uani 1 1 d .
H25A H 0.0176 0.3168 0.2140 0.156 Uiso 1 1 calc R
H25B H 0.0366 0.2746 0.1481 0.156 Uiso 1 1 calc R
H25C H 0.0269 0.3535 0.1481 0.156 Uiso 1 1 calc R
N26 N 0.2829(4) 0.6226(4) 0.2197(4) 0.0457(18) Uani 1 1 d .
C26 C 0.3190(14) -0.0442(8) 0.2372(10) 0.214(13) Uani 1 1 d D
H26A H 0.2962 -0.0285 0.2017 0.321 Uiso 1 1 calc R
H26B H 0.2953 -0.0754 0.2612 0.321 Uiso 1 1 calc R
H26C H 0.3678 -0.0666 0.2208 0.321 Uiso 1 1 calc R
N27 N 0.3870(5) 0.7499(5) 0.1520(4) 0.069(3) Uani 1 1 d D
C27 C 0.4170(10) -0.0029(8) 1.0736(7) 0.127(7) Uani 1 1 d .
H27A H 0.4185 -0.0504 1.0750 0.191 Uiso 1 1 calc R
H27B H 0.3879 0.0198 1.1129 0.191 Uiso 1 1 calc R
H27C H 0.4643 0.0034 1.0696 0.191 Uiso 1 1 calc R
N28 N 0.2404(4) 0.5791(4) 0.4109(4) 0.054(2) Uani 1 1 d .
C28 C 0.2060(8) 0.2825(7) 0.6416(6) 0.095(5) Uani 1 1 d .
H28A H 0.1972 0.3173 0.6111 0.143 Uiso 1 1 calc R
H28B H 0.1621 0.2714 0.6608 0.143 Uiso 1 1 calc R
H28C H 0.2386 0.2428 0.6196 0.143 Uiso 1 1 calc R
C29 C 0.0681(7) 0.6717(7) 0.9812(7) 0.092(4) Uani 1 1 d .
H29A H 0.0469 0.6869 0.9445 0.139 Uiso 1 1 calc R
H29B H 0.0714 0.7103 1.0055 0.139 Uiso 1 1 calc R
H29C H 0.0393 0.6464 1.0083 0.139 Uiso 1 1 calc R
C30 C 0.0699(7) 0.7927(7) 0.4832(7) 0.094(4) Uani 1 1 d .
H30A H 0.0694 0.7617 0.5178 0.141 Uiso 1 1 calc R
H30B H 0.0551 0.7746 0.4475 0.141 Uiso 1 1 calc R
H30C H 0.0379 0.8356 0.4981 0.141 Uiso 1 1 calc R
C31 C 0.3085(6) 0.2430(6) 0.2344(9) 0.118(7) Uani 1 1 d .
H31A H 0.3118 0.2732 0.2687 0.142 Uiso 1 1 calc R
H31B H 0.3017 0.2694 0.1965 0.142 Uiso 1 1 calc R
C32 C 0.1938(8) 0.7827(7) 0.9633(6) 0.097(5) Uani 1 1 d .
H32A H 0.1857 0.8139 0.9996 0.145 Uiso 1 1 calc R
H32B H 0.2236 0.7402 0.9718 0.145 Uiso 1 1 calc R
H32C H 0.1492 0.7757 0.9567 0.145 Uiso 1 1 calc R
C33 C 0.4117(8) 0.5272(7) 0.6650(5) 0.103(5) Uani 1 1 d .
H33A H 0.4497 0.5488 0.6663 0.154 Uiso 1 1 calc R
H33B H 0.4263 0.4930 0.6306 0.154 Uiso 1 1 calc R
H33C H 0.4001 0.5066 0.7057 0.154 Uiso 1 1 calc R
C34 C 0.3905(6) 0.6402(7) 0.4905(5) 0.069(3) Uani 1 1 d .
H34A H 0.4034 0.6255 0.4471 0.083 Uiso 1 1 calc R
C35 C 0.7244(9) 0.0498(9) 0.4482(11) 0.111(6) Uani 1 1 d .
H35A H 0.7734 0.0365 0.4341 0.133 Uiso 1 1 calc R
C36 C 0.1532(8) 0.1343(6) 0.6019(5) 0.079(4) Uani 1 1 d .
H36A H 0.2022 0.1184 0.6047 0.119 Uiso 1 1 calc R
H36B H 0.1466 0.1766 0.5804 0.119 Uiso 1 1 calc R
H36C H 0.1394 0.1015 0.5777 0.119 Uiso 1 1 calc R
C37 C 0.3379(7) 0.8783(7) 0.7420(7) 0.091(4) Uani 1 1 d .
H37A H 0.3498 0.9183 0.7560 0.136 Uiso 1 1 calc R
H37B H 0.3080 0.8900 0.7107 0.136 Uiso 1 1 calc R
H37C H 0.3806 0.8458 0.7227 0.136 Uiso 1 1 calc R
C38 C 0.6006(9) 0.5727(7) 1.0118(8) 0.096(5) Uani 1 1 d .
C39 C 0.0484(7) 0.8295(6) 0.7955(9) 0.085(4) Uani 1 1 d .
H39A H -0.0007 0.8404 0.8095 0.102 Uiso 1 1 calc R
C40 C 0.6733(10) 0.5557(7) 1.0101(9) 0.101(5) Uani 1 1 d .
H40A H 0.6903 0.5353 1.0456 0.121 Uiso 1 1 calc R
C41 C 0.4341(9) 0.3110(8) 0.5697(6) 0.108(5) Uani 1 1 d .
H41A H 0.4471 0.3537 0.5665 0.162 Uiso 1 1 calc R
H41B H 0.4728 0.2766 0.5796 0.162 Uiso 1 1 calc R
H41C H 0.3930 0.3145 0.6035 0.162 Uiso 1 1 calc R
C42 C 0.2868(6) 0.6288(6) 0.8519(7) 0.083(4) Uani 1 1 d .
H42A H 0.2878 0.5866 0.8299 0.100 Uiso 1 1 calc R
H42B H 0.2776 0.6225 0.8983 0.100 Uiso 1 1 calc R
C43 C 0.1512(7) 0.9297(5) 0.3076(5) 0.078(4) Uani 1 1 d .
H43A H 0.1537 0.9575 0.2722 0.094 Uiso 1 1 calc R
C44 C 0.2080(7) 0.6223(6) 0.4679(5) 0.077(3) Uani 1 1 d .
H44A H 0.2013 0.5948 0.5049 0.116 Uiso 1 1 calc R
H44B H 0.1629 0.6496 0.4623 0.116 Uiso 1 1 calc R
H44C H 0.2383 0.6511 0.4745 0.116 Uiso 1 1 calc R
C45 C 0.1488(7) 0.5662(6) 0.7954(5) 0.079(4) Uani 1 1 d .
H45A H 0.1532 0.5825 0.7537 0.095 Uiso 1 1 calc R
C46 C 0.3937(6) 0.1359(6) 1.0517(5) 0.068(3) Uani 1 1 d .
H46A H 0.4066 0.1209 1.0906 0.081 Uiso 1 1 calc R
C47 C 0.0905(6) 0.2888(6) 0.9116(6) 0.073(3) Uani 1 1 d .
H47A H 0.0714 0.2777 0.9531 0.087 Uiso 1 1 calc R
C48 C 0.2237(6) 0.2556(9) 0.9133(6) 0.107(6) Uani 1 1 d .
H48A H 0.2299 0.2913 0.9404 0.129 Uiso 1 1 calc R
H48B H 0.2185 0.2172 0.9398 0.129 Uiso 1 1 calc R
C49 C 0.0891(6) 0.6518(5) 0.2458(6) 0.062(3) Uani 1 1 d .
H49A H 0.0677 0.6705 0.2118 0.074 Uiso 1 1 calc R
C50 C 0.0850(7) 0.8062(6) 0.7343(9) 0.087(4) Uani 1 1 d .
H50A H 0.0655 0.7982 0.6991 0.104 Uiso 1 1 calc R
C51 C 0.2327(5) 0.1310(6) 0.4145(5) 0.066(3) Uani 1 1 d .
H51A H 0.2260 0.1683 0.4454 0.079 Uiso 1 1 calc R
H51B H 0.2409 0.0889 0.4371 0.079 Uiso 1 1 calc R
C52 C 0.0353(7) 0.1692(6) 0.6657(7) 0.090(4) Uani 1 1 d .
H52A H 0.0087 0.1751 0.7094 0.135 Uiso 1 1 calc R
H52B H 0.0197 0.1371 0.6422 0.135 Uiso 1 1 calc R
H52C H 0.0280 0.2119 0.6450 0.135 Uiso 1 1 calc R
C53 C 0.3053(5) 0.1190(5) 0.7429(6) 0.062(3) Uani 1 1 d .
H53A H 0.3022 0.0895 0.7080 0.075 Uiso 1 1 calc R
H53B H 0.3077 0.0928 0.7815 0.075 Uiso 1 1 calc R
C54 C 0.2134(8) 0.1241(7) 0.1432(6) 0.086(4) Uani 1 1 d .
H54A H 0.2070 0.0924 0.1125 0.129 Uiso 1 1 calc R
H54B H 0.2434 0.1515 0.1213 0.129 Uiso 1 1 calc R
H54C H 0.1681 0.1526 0.1626 0.129 Uiso 1 1 calc R
C55 C 0.0887(7) 0.4407(5) 0.9912(6) 0.076(3) Uani 1 1 d .
H55A H 0.0780 0.4344 1.0370 0.113 Uiso 1 1 calc R
H55B H 0.1278 0.4048 0.9711 0.113 Uiso 1 1 calc R
H55C H 0.0479 0.4403 0.9729 0.113 Uiso 1 1 calc R
C56 C 0.3402(6) 0.6137(6) 0.0704(5) 0.066(3) Uani 1 1 d .
H56A H 0.3225 0.5757 0.0813 0.080 Uiso 1 1 calc R
C57 C 0.3580(7) 0.6285(6) 0.0080(5) 0.073(3) Uani 1 1 d .
H57A H 0.3546 0.5989 -0.0242 0.087 Uiso 1 1 calc R
C58 C 0.3787(7) 0.7069(8) 0.5064(5) 0.081(4) Uani 1 1 d .
H58A H 0.3864 0.7371 0.4738 0.097 Uiso 1 1 calc R
C59 C 0.3808(6) 0.6850(6) -0.0095(5) 0.066(3) Uani 1 1 d .
H59A H 0.3914 0.6942 -0.0532 0.079 Uiso 1 1 calc R
C60 C 0.1600(5) 0.2801(6) 0.8846(5) 0.063(3) Uani 1 1 d .
C61 C 0.4818(5) 0.1298(6) 0.1958(5) 0.068(3) Uani 1 1 d .
H61A H 0.5310 0.1171 0.1836 0.081 Uiso 1 1 calc R
C62 C 0.3689(6) 0.1354(6) 0.5476(5) 0.071(3) Uani 1 1 d .
H62A H 0.3646 0.1064 0.5819 0.086 Uiso 1 1 calc R
C63 C 0.3864(7) 0.2023(7) 1.0376(5) 0.073(3) Uani 1 1 d .
H63A H 0.3949 0.2322 1.0667 0.088 Uiso 1 1 calc R
C64 C 0.1727(7) 0.6048(6) 1.0119(6) 0.076(3) Uani 1 1 d .
H64A H 0.2188 0.5761 0.9951 0.114 Uiso 1 1 calc R
H64B H 0.1447 0.5794 1.0397 0.114 Uiso 1 1 calc R
H64C H 0.1777 0.6427 1.0361 0.114 Uiso 1 1 calc R
C65 C 0.3561(7) 0.7307(6) 0.5688(5) 0.074(3) Uani 1 1 d .
H65A H 0.3455 0.7770 0.5788 0.089 Uiso 1 1 calc R
C66 C 0.0558(7) 0.5153(5) 0.1563(6) 0.081(4) Uani 1 1 d .
H66A H 0.0330 0.5260 0.1198 0.121 Uiso 1 1 calc R
H66B H 0.0951 0.5363 0.1522 0.121 Uiso 1 1 calc R
H66C H 0.0225 0.5321 0.1956 0.121 Uiso 1 1 calc R
C67 C 0.1688(5) 0.1384(5) 0.3855(5) 0.051(2) Uani 1 1 d .
C68 C 0.4204(8) 0.5012(8) 0.4625(5) 0.093(4) Uani 1 1 d .
H68A H 0.4248 0.4531 0.4618 0.139 Uiso 1 1 calc R
H68B H 0.4661 0.5103 0.4472 0.139 Uiso 1 1 calc R
H68C H 0.3885 0.5220 0.4350 0.139 Uiso 1 1 calc R
C69 C 0.1605(8) 0.2978(6) 0.1047(5) 0.084(4) Uani 1 1 d .
H69A H 0.2096 0.2922 0.1069 0.126 Uiso 1 1 calc R
H69B H 0.1452 0.3380 0.0817 0.126 Uiso 1 1 calc R
H69C H 0.1549 0.2591 0.0822 0.126 Uiso 1 1 calc R
C70 C 0.0438(7) -0.0361(5) 0.6577(6) 0.073(3) Uani 1 1 d .
H70A H 0.0190 -0.0353 0.6226 0.109 Uiso 1 1 calc R
H70B H 0.0117 -0.0367 0.6982 0.109 Uiso 1 1 calc R
H70C H 0.0822 -0.0759 0.6528 0.109 Uiso 1 1 calc R
C71 C 0.1733(7) 0.8091(5) 0.5146(5) 0.071(3) Uani 1 1 d .
H71A H 0.2201 0.8153 0.4985 0.106 Uiso 1 1 calc R
H71B H 0.1764 0.7690 0.5394 0.106 Uiso 1 1 calc R
H71C H 0.1457 0.8478 0.5416 0.106 Uiso 1 1 calc R
C72 C 0.0532(6) 0.3179(5) 0.8638(6) 0.066(3) Uani 1 1 d .
H72A H 0.0042 0.3304 0.8677 0.080 Uiso 1 1 calc R
C73 C 0.1231(6) 0.4804(5) 0.8665(6) 0.068(3) Uani 1 1 d .
H73A H 0.1139 0.4378 0.8729 0.082 Uiso 1 1 calc R
C74 C 0.3529(6) 0.1198(6) 0.4909(5) 0.061(3) Uani 1 1 d .
H74A H 0.3369 0.0808 0.4864 0.073 Uiso 1 1 calc R
C75 C 0.3912(6) 0.1927(6) 0.5555(5) 0.062(3) Uani 1 1 d .
H75A H 0.4012 0.2030 0.5952 0.075 Uiso 1 1 calc R
C76 C 0.3325(5) 0.7072(5) 0.6860(5) 0.054(3) Uani 1 1 d .
H76A H 0.3667 0.6878 0.7098 0.064 Uiso 1 1 calc R
C77 C 0.3835(5) 0.5945(7) 0.5376(4) 0.061(3) Uani 1 1 d .
C78 C 0.0931(7) 1.0125(5) 0.4921(5) 0.067(3) Uani 1 1 d .
H78A H 0.0790 1.0241 0.5377 0.100 Uiso 1 1 calc R
H78B H 0.0550 1.0331 0.4706 0.100 Uiso 1 1 calc R
H78C H 0.1343 1.0289 0.4746 0.100 Uiso 1 1 calc R
C79 C 0.3350(5) 0.6403(4) 0.1866(4) 0.046(2) Uani 1 1 d .
H79A H 0.3702 0.6440 0.2090 0.056 Uiso 1 1 calc R
C80 C 0.1306(5) 0.4621(4) 0.2491(5) 0.057(3) Uani 1 1 d .
H80A H 0.1178 0.5090 0.2457 0.068 Uiso 1 1 calc R
C81 C 0.2933(5) 0.7333(5) 0.3614(5) 0.055(3) Uani 1 1 d .
H81A H 0.2852 0.7371 0.4083 0.066 Uiso 1 1 calc R
H81B H 0.2927 0.7779 0.3444 0.066 Uiso 1 1 calc R
C82 C 0.3666(6) 0.2255(6) 0.9810(5) 0.063(3) Uani 1 1 d .
H82A H 0.3613 0.2710 0.9716 0.076 Uiso 1 1 calc R
C83 C 0.3824(6) 0.0916(6) 1.0100(5) 0.060(3) Uani 1 1 d .
C84 C 0.2194(6) 0.7784(6) 0.6851(6) 0.076(4) Uani 1 1 d .
H84A H 0.2283 0.8183 0.6624 0.092 Uiso 1 1 calc R
H84B H 0.2138 0.7462 0.6538 0.092 Uiso 1 1 calc R
C85 C 0.0993(5) 0.1610(6) 0.4109(6) 0.066(3) Uani 1 1 d .
H85A H 0.0791 0.1795 0.4525 0.079 Uiso 1 1 calc R
C86 C 0.3490(5) 0.6859(6) 0.6170(4) 0.055(3) Uani 1 1 d .
C87 C 0.1723(5) 0.6697(5) 0.8347(4) 0.047(2) Uani 1 1 d .
H87A H 0.1366 0.7054 0.8258 0.057 Uiso 1 1 calc R
C88 C 0.1246(5) -0.0201(4) 0.7469(5) 0.052(2) Uani 1 1 d .
H88A H 0.1108 -0.0607 0.7449 0.063 Uiso 1 1 calc R
C89 C 0.4735(5) 0.6307(6) 0.3066(5) 0.058(3) Uani 1 1 d .
H89A H 0.5228 0.6202 0.2957 0.069 Uiso 1 1 calc R
C90 C 0.1660(6) 0.4346(5) 0.2959(6) 0.066(3) Uani 1 1 d .
H90A H 0.1765 0.4631 0.3252 0.080 Uiso 1 1 calc R
C91 C 0.1614(6) -0.0097(5) 0.7918(6) 0.068(3) Uani 1 1 d .
H91A H 0.1728 -0.0434 0.8208 0.082 Uiso 1 1 calc R
C92 C 0.4400(5) 0.1947(6) 0.1974(5) 0.054(3) Uani 1 1 d .
H92A H 0.4551 0.2339 0.1858 0.065 Uiso 1 1 calc R
C93 C 0.2224(5) 0.6200(6) 0.1905(5) 0.061(3) Uani 1 1 d .
H93A H 0.2310 0.5769 0.1671 0.073 Uiso 1 1 calc R
H93B H 0.2147 0.6561 0.1603 0.073 Uiso 1 1 calc R
C94 C 0.1557(5) 0.7971(5) 0.7352(6) 0.063(3) Uani 1 1 d .
C95 C 0.4232(5) 0.6108(5) 0.8223(5) 0.054(2) Uani 1 1 d .
H95A H 0.4390 0.5641 0.8251 0.064 Uiso 1 1 calc R
C96 C 0.4756(6) 0.1632(6) 0.7043(5) 0.063(3) Uani 1 1 d .
H96A H 0.5247 0.1566 0.6936 0.075 Uiso 1 1 calc R
C97 C 0.1341(6) 0.9580(5) 0.3688(5) 0.056(3) Uani 1 1 d .
H97A H 0.1253 1.0047 0.3751 0.067 Uiso 1 1 calc R
C98 C 0.1647(6) 0.8620(5) 0.2975(5) 0.070(3) Uani 1 1 d .
H98A H 0.1750 0.8435 0.2554 0.084 Uiso 1 1 calc R
C99 C 0.4384(5) 0.1130(5) 0.7093(5) 0.055(3) Uani 1 1 d .
H99A H 0.4575 0.0665 0.7030 0.066 Uiso 1 1 calc R
C100 C 0.4653(5) 0.6571(5) 0.8071(5) 0.056(3) Uani 1 1 d .
H10C H 0.5147 0.6471 0.7978 0.068 Uiso 1 1 calc R
C101 C 0.1052(5) 0.6163(5) 0.3417(6) 0.060(3) Uani 1 1 d .
H10D H 0.0964 0.6060 0.3853 0.072 Uiso 1 1 calc R
C102 C 0.4299(5) 0.6932(5) 0.3260(4) 0.050(2) Uani 1 1 d .
H10E H 0.4438 0.7331 0.3314 0.060 Uiso 1 1 calc R
C103 C 0.0972(6) 0.8337(5) 0.8312(7) 0.069(3) Uani 1 1 d .
H10F H 0.0868 0.8483 0.8746 0.083 Uiso 1 1 calc R
C104 C 0.3487(5) 0.6561(5) 0.1186(4) 0.050(2) Uani 1 1 d .
C105 C 0.3476(5) 0.1459(5) 0.3759(4) 0.050(2) Uani 1 1 d .
H10G H 0.3841 0.1466 0.3408 0.060 Uiso 1 1 calc R
C106 C 0.1824(6) 0.0488(5) 0.7959(5) 0.066(3) Uani 1 1 d .
H10H H 0.2081 0.0551 0.8271 0.080 Uiso 1 1 calc R
C107 C 0.0553(6) 0.6433(5) 0.3067(7) 0.066(3) Uani 1 1 d .
H10I H 0.0064 0.6540 0.3218 0.079 Uiso 1 1 calc R
C108 C 0.0637(5) 0.1511(5) 0.3621(6) 0.059(3) Uani 1 1 d .
H10J H 0.0148 0.1616 0.3649 0.071 Uiso 1 1 calc R
C109 C 0.4385(5) 0.0881(5) 0.2152(5) 0.053(2) Uani 1 1 d .
H10K H 0.4531 0.0414 0.2182 0.063 Uiso 1 1 calc R
C110 C 0.1599(5) 0.6281(4) 0.2435(5) 0.050(2) Uani 1 1 d .
C111 C 0.1864(6) 0.3665(5) 0.3011(5) 0.061(3) Uani 1 1 d .
H11D H 0.2112 0.3483 0.3332 0.073 Uiso 1 1 calc R
C112 C 0.3884(5) 0.7291(6) 0.0368(5) 0.056(3) Uani 1 1 d .
C113 C 0.3846(5) 0.2187(6) 0.4457(4) 0.058(3) Uani 1 1 d .
C114 C 0.4317(5) 0.5876(5) 0.3063(4) 0.049(2) Uani 1 1 d .
H11E H 0.4478 0.5415 0.2952 0.059 Uiso 1 1 calc R
C115 C 0.1141(5) 0.4207(4) 0.2071(4) 0.044(2) Uani 1 1 d .
C116 C 0.1298(4) 0.9176(4) 0.4209(4) 0.038(2) Uani 1 1 d .
C117 C 0.3397(5) 0.2030(5) 0.8749(4) 0.047(2) Uani 1 1 d .
H11F H 0.3778 0.1905 0.8402 0.056 Uiso 1 1 calc R
C118 C 0.1234(5) 0.5210(4) 0.9180(5) 0.043(2) Uani 1 1 d .
C119 C 0.1073(5) 0.0292(4) 0.7040(4) 0.043(2) Uani 1 1 d .
C120 C 0.1544(5) 0.6045(4) 0.8463(4) 0.046(2) Uani 1 1 d .
C121 C 0.3989(5) 0.2352(6) 0.5055(5) 0.057(3) Uani 1 1 d .
C122 C 0.3603(5) 0.1148(5) 0.9525(4) 0.052(2) Uani 1 1 d .
C123 C 0.3735(5) 0.1897(5) 0.2189(4) 0.045(2) Uani 1 1 d .
C124 C 0.1124(5) 0.1243(4) 0.3114(6) 0.053(3) Uani 1 1 d .
H12D H 0.1028 0.1126 0.2720 0.064 Uiso 1 1 calc R
C125 C 0.1017(5) 0.3243(5) 0.8116(6) 0.057(3) Uani 1 1 d .
H12E H 0.0914 0.3414 0.7725 0.069 Uiso 1 1 calc R
C126 C 0.3547(4) 0.1807(5) 0.9383(4) 0.045(2) Uani 1 1 d .
C127 C 0.4286(5) 0.2227(5) 0.7175(4) 0.047(2) Uani 1 1 d .
H12F H 0.4397 0.2647 0.7180 0.056 Uiso 1 1 calc R
C128 C 0.3752(5) 0.7115(5) 0.1023(4) 0.052(3) Uani 1 1 d .
C129 C 0.1833(5) 0.1647(4) 0.7577(4) 0.045(2) Uani 1 1 d .
H12G H 0.1455 0.2028 0.7636 0.054 Uiso 1 1 calc R
C130 C 0.3604(5) 0.1622(5) 0.4392(4) 0.045(2) Uani 1 1 d .
C131 C 0.1880(5) 0.2508(4) 0.2643(4) 0.039(2) Uani 1 1 d .
H13B H 0.1503 0.2304 0.2763 0.046 Uiso 1 1 calc R
C132 C 0.1650(5) 0.0991(4) 0.7527(4) 0.044(2) Uani 1 1 d .
C133 C 0.1336(4) 0.3509(4) 0.2113(4) 0.039(2) Uani 1 1 d .
C134 C 0.1633(4) 0.8200(4) 0.3491(4) 0.0375(19) Uani 1 1 d .
C135 C 0.3618(5) 0.6184(6) 0.6022(4) 0.056(3) Uani 1 1 d .
C136 C 0.1811(5) 0.7467(4) 0.3379(4) 0.041(2) Uani 1 1 d .
H13C H 0.1460 0.7278 0.3272 0.049 Uiso 1 1 calc R
C137 C 0.1262(4) 0.0903(4) 0.7074(4) 0.0371(19) Uani 1 1 d .
C138 C 0.3557(5) 0.6466(5) 0.8319(4) 0.044(2) Uani 1 1 d .
C139 C 0.1449(4) 0.8476(4) 0.4113(4) 0.0323(18) Uani 1 1 d .
C140 C 0.3691(5) 0.1451(4) 0.7250(4) 0.043(2) Uani 1 1 d .
C141 C 0.3627(4) 0.6857(4) 0.3357(4) 0.038(2) Uani 1 1 d .
C142 C 0.1699(5) 0.3245(4) 0.2581(4) 0.041(2) Uani 1 1 d .
C143 C 0.1399(4) 0.5828(4) 0.9082(4) 0.039(2) Uani 1 1 d .
C144 C 0.4213(5) 0.7187(5) 0.8085(4) 0.045(2) Uani 1 1 d .
H14B H 0.4355 0.7589 0.7999 0.054 Uiso 1 1 calc R
C145 C 0.3535(14) -0.0252(10) 0.3254(13) 0.225(14) Uani 1 1 d .
H14C H 0.3581 0.0057 0.3578 0.338 Uiso 1 1 calc R
H14D H 0.3998 -0.0495 0.3035 0.338 Uiso 1 1 calc R
H14E H 0.3277 -0.0567 0.3458 0.338 Uiso 1 1 calc R
C146 C 0.2411(14) 0.3762(10) 0.6589(11) 0.185(10) Uani 1 1 d .
H14F H 0.2219 0.3803 0.6201 0.277 Uiso 1 1 calc R
H14G H 0.2901 0.3782 0.6486 0.277 Uiso 1 1 calc R
H14H H 0.2149 0.4127 0.6892 0.277 Uiso 1 1 calc R
C147 C 0.3382(14) 0.3267(12) 0.4006(12) 0.208(13) Uani 1 1 d .
H14I H 0.2916 0.3194 0.4155 0.312 Uiso 1 1 calc R
H14J H 0.3398 0.3487 0.3599 0.312 Uiso 1 1 calc R
H14K H 0.3488 0.3549 0.4320 0.312 Uiso 1 1 calc R
C148 C 0.3271(11) 0.3796(9) 0.8245(9) 0.143(8) Uani 1 1 d .
H14L H 0.3394 0.4197 0.8065 0.215 Uiso 1 1 calc R
H14M H 0.3685 0.3492 0.8346 0.215 Uiso 1 1 calc R
H14N H 0.2915 0.3917 0.8632 0.215 Uiso 1 1 calc R
C149 C 0.6958(15) 0.0803(10) 0.5054(11) 0.123(6) Uani 1 1 d .
H14O H 0.7259 0.0871 0.5324 0.148 Uiso 1 1 calc R
C150 C 0.5559(11) 0.0490(10) 0.3927(13) 0.178(10) Uani 1 1 d .
H15B H 0.5083 0.0658 0.4165 0.267 Uiso 1 1 calc R
H15C H 0.5635 0.0016 0.3817 0.267 Uiso 1 1 calc R
H15D H 0.5627 0.0735 0.3537 0.267 Uiso 1 1 calc R
C151 C 0.2364(10) 0.8754(8) 0.9357(9) 0.123(6) Uani 1 1 d .
H15E H 0.2157 0.8795 0.9811 0.184 Uiso 1 1 calc R
H15F H 0.2130 0.9134 0.9141 0.184 Uiso 1 1 calc R
H15G H 0.2860 0.8744 0.9299 0.184 Uiso 1 1 calc R
C152 C 0.5824(12) 0.0912(10) 0.4889(13) 0.125(7) Uani 1 1 d .
H15H H 0.5338 0.1077 0.5033 0.150 Uiso 1 1 calc R
C153 C 0.5480(11) 0.5590(9) 1.0658(10) 0.152(8) Uani 1 1 d .
H15I H 0.5714 0.5368 1.0988 0.229 Uiso 1 1 calc R
H15J H 0.5217 0.5302 1.0506 0.229 Uiso 1 1 calc R
H15K H 0.5160 0.6010 1.0834 0.229 Uiso 1 1 calc R
C154 C 0.2906(12) 0.5482(12) 0.6540(11) 0.196(12) Uani 1 1 d .
H15L H 0.2513 0.5834 0.6465 0.293 Uiso 1 1 calc R
H15M H 0.2779 0.5291 0.6952 0.293 Uiso 1 1 calc R
H15N H 0.3022 0.5134 0.6203 0.293 Uiso 1 1 calc R
C155 C 0.2396(9) 0.5092(7) 0.4411(8) 0.117(5) Uani 1 1 d .
H15O H 0.2220 0.5156 0.4870 0.175 Uiso 1 1 calc R
H15P H 0.2870 0.4808 0.4330 0.175 Uiso 1 1 calc R
H15Q H 0.2094 0.4880 0.4219 0.175 Uiso 1 1 calc R
C156 C 0.6270(17) 0.1015(10) 0.5264(11) 0.141(8) Uani 1 1 d .
H15R H 0.6093 0.1236 0.5669 0.169 Uiso 1 1 calc R
C157 C 0.3338(8) 0.7962(10) 0.1859(11) 0.183(11) Uani 1 1 d D
H15S H 0.3207 0.8339 0.1593 0.275 Uiso 1 1 calc R
H15T H 0.3482 0.8115 0.2231 0.275 Uiso 1 1 calc R
H15U H 0.2939 0.7767 0.1998 0.275 Uiso 1 1 calc R
C158 C 0.3464(9) 0.4635(7) 0.2462(10) 0.144(8) Uani 1 1 d .
H15V H 0.3569 0.4180 0.2609 0.216 Uiso 1 1 calc R
H15W H 0.3899 0.4756 0.2277 0.216 Uiso 1 1 calc R
H16G H 0.3175 0.4661 0.2140 0.216 Uiso 1 1 calc R
C159 C 0.2843(11) 0.0433(8) 0.9371(9) 0.131(7) Uani 1 1 d .
H15X H 0.2460 0.0783 0.9600 0.197 Uiso 1 1 calc R
H15Y H 0.3000 0.0096 0.9667 0.197 Uiso 1 1 calc R
H15Z H 0.2683 0.0226 0.9036 0.197 Uiso 1 1 calc R
C160 C 0.6292(10) 0.6169(8) 0.9077(8) 0.099(4) Uani 1 1 d .
H16A H 0.6146 0.6388 0.8719 0.119 Uiso 1 1 calc R
C161 C 0.7210(9) 0.5686(8) 0.9567(10) 0.101(5) Uani 1 1 d .
H16B H 0.7696 0.5559 0.9557 0.121 Uiso 1 1 calc R
C162 C 0.4047(9) 0.0258(7) 0.8717(6) 0.119(6) Uani 1 1 d .
H16C H 0.4407 0.0492 0.8547 0.178 Uiso 1 1 calc R
H16D H 0.3915 0.0051 0.8365 0.178 Uiso 1 1 calc R
H16E H 0.4227 -0.0086 0.8998 0.178 Uiso 1 1 calc R
C163 C 0.6970(10) 0.5981(8) 0.9088(9) 0.107(5) Uani 1 1 d .
H16F H 0.7292 0.6067 0.8731 0.128 Uiso 1 1 calc R
C7 C 0.063(3) 0.475(3) 0.627(3) 0.391(12) Uiso 1 1 d .
H7A H 0.0136 0.4740 0.6333 0.586 Uiso 1 1 calc R
H7B H 0.0834 0.4499 0.6606 0.586 Uiso 1 1 calc R
H7C H 0.0874 0.4555 0.5856 0.586 Uiso 1 1 calc R
C12 C 0.0605(10) 0.9941(9) 0.1604(9) 0.131(6) Uiso 1 1 d .
H12A H 0.0980 1.0176 0.1537 0.196 Uiso 1 1 calc R
H12B H 0.0383 0.9979 0.2055 0.196 Uiso 1 1 calc R
H12C H 0.0260 1.0138 0.1349 0.196 Uiso 1 1 calc R
O13 O 0.1001(5) 0.3430(4) 0.4986(4) 0.085(2) Uiso 1 1 d .
H13A H 0.0925 0.3873 0.4980 0.102 Uiso 1 1 d R
H13E H 0.1400 0.3209 0.4847 0.102 Uiso 1 1 d R

loop_
_atom_site_aniso_label
_atom_site_aniso_U_11
_atom_site_aniso_U_22
_atom_site_aniso_U_33
_atom_site_aniso_U_23
_atom_site_aniso_U_13
_atom_site_aniso_U_12
Ti1 0.0448(10) 0.0314(9) 0.0566(10) 0.0168(7) -0.0166(8) -0.0032(7)
N1 0.035(4) 0.043(4) 0.038(4) 0.022(3) -0.011(3) -0.006(3)
O1 0.099(6) 0.033(3) 0.075(5) 0.019(3) -0.051(4) -0.009(3)
N2 0.043(5) 0.035(4) 0.066(6) 0.028(4) -0.019(4) -0.015(3)
Ti2 0.0427(10) 0.0388(9) 0.0521(10) 0.0177(7) -0.0081(8) -0.0117(7)
O2 0.105(6) 0.106(7) 0.058(5) 0.030(4) -0.043(4) -0.056(5)
N3 0.122(9) 0.112(9) 0.058(6) 0.037(6) -0.041(6) -0.074(8)
Ti3 0.0552(11) 0.0306(8) 0.0524(10) 0.0019(7) -0.0253(8) -0.0101(7)
O3 0.073(5) 0.069(5) 0.090(6) 0.034(4) -0.028(4) -0.016(4)
N4 0.045(5) 0.045(4) 0.043(4) 0.008(3) -0.012(3) -0.003(4)
Ti4 0.0418(9) 0.0296(8) 0.0558(10) -0.0027(7) -0.0162(8) 0.0013(7)
O4 0.084(6) 0.087(6) 0.043(4) 0.005(4) -0.008(4) 0.000(5)
N5 0.034(4) 0.036(4) 0.049(4) 0.018(3) -0.009(3) -0.005(3)
O5 0.089(5) 0.045(4) 0.067(5) 0.023(3) -0.028(4) -0.036(4)
N6 0.077(6) 0.029(4) 0.056(5) 0.006(4) -0.028(4) -0.012(4)
O6 0.064(5) 0.053(4) 0.078(5) 0.025(4) -0.017(4) -0.022(4)
N7 0.059(5) 0.020(4) 0.066(5) 0.006(3) -0.017(4) 0.001(3)
O7 0.142(8) 0.075(6) 0.060(5) 0.016(4) -0.060(5) -0.013(5)
N8 0.039(4) 0.049(4) 0.030(4) 0.014(3) -0.010(3) -0.014(3)
O8 0.088(5) 0.045(4) 0.068(5) 0.014(3) -0.040(4) -0.030(4)
O9 0.080(5) 0.049(4) 0.093(6) 0.001(4) -0.032(4) -0.022(4)
N9 0.040(5) 0.042(4) 0.051(5) 0.020(3) -0.009(3) -0.009(3)
N10 0.057(5) 0.043(4) 0.055(5) 0.014(4) -0.017(4) -0.019(4)
O10 0.094(6) 0.100(6) 0.036(4) 0.012(4) -0.013(4) -0.034(5)
O11 0.092(5) 0.030(3) 0.043(4) -0.002(3) -0.016(3) -0.010(3)
N11 0.075(7) 0.076(6) 0.037(5) 0.023(4) 0.013(4) 0.015(5)
N12 0.049(5) 0.042(5) 0.080(6) 0.026(4) -0.016(5) -0.007(4)
O12 0.069(5) 0.038(4) 0.072(5) 0.002(3) -0.024(4) 0.001(3)
N13 0.051(5) 0.059(5) 0.043(4) 0.026(4) -0.022(4) -0.016(4)
N14 0.056(5) 0.051(5) 0.064(5) 0.014(4) 0.005(4) -0.007(4)
N15 0.051(5) 0.037(4) 0.063(5) -0.009(4) -0.027(4) 0.002(4)
N16 0.035(4) 0.047(4) 0.045(4) -0.008(3) -0.013(3) -0.002(3)
N17 0.056(5) 0.040(4) 0.033(4) 0.004(3) -0.017(3) -0.015(4)
N18 0.044(5) 0.032(4) 0.047(4) 0.002(3) -0.021(3) -0.008(3)
C18 0.145(13) 0.098(10) 0.063(8) -0.031(7) 0.018(8) -0.076(10)
N19 0.063(5) 0.036(4) 0.049(5) 0.015(3) -0.027(4) -0.015(4)
C19 0.178(18) 0.172(17) 0.065(9) 0.031(10) 0.002(10) -0.118(15)
N20 0.106(8) 0.051(5) 0.063(6) 0.004(5) -0.054(6) -0.006(5)
C20 0.116(12) 0.147(14) 0.084(10) -0.002(9) -0.042(9) -0.063(11)
N21 0.064(6) 0.043(5) 0.073(6) -0.004(4) -0.035(5) -0.004(4)
C21 0.115(11) 0.133(13) 0.052(7) 0.028(8) -0.019(7) -0.042(10)
N22 0.045(5) 0.032(4) 0.065(5) -0.003(4) -0.022(4) -0.006(3)
C22 0.104(12) 0.070(9) 0.119(13) -0.017(9) -0.047(11) 0.003(8)
N23 0.057(5) 0.034(4) 0.033(4) 0.005(3) -0.006(3) -0.006(3)
C23 0.078(10) 0.066(9) 0.120(13) 0.023(8) -0.016(9) -0.007(7)
N24 0.034(4) 0.043(4) 0.038(4) 0.000(3) -0.013(3) 0.001(3)
C24 0.152(16) 0.059(8) 0.090(10) 0.035(7) -0.014(11) -0.002(9)
N25 0.037(4) 0.035(4) 0.049(4) -0.007(3) -0.011(3) -0.001(3)
C25 0.078(9) 0.090(10) 0.166(15) -0.022(10) -0.056(10) -0.034(8)
N26 0.046(5) 0.042(4) 0.048(4) -0.007(3) -0.016(4) -0.001(4)
C26 0.19(3) 0.14(2) 0.30(4) 0.07(2) -0.06(2) -0.029(18)
N27 0.091(7) 0.098(7) 0.031(4) -0.005(5) -0.009(4) -0.049(6)
C27 0.213(19) 0.099(11) 0.078(10) 0.030(8) -0.087(12) -0.010(12)
N28 0.044(5) 0.041(4) 0.075(6) -0.011(4) -0.015(4) 0.002(4)
C28 0.143(13) 0.094(10) 0.078(9) 0.037(7) -0.070(9) -0.047(9)
C29 0.078(9) 0.074(9) 0.109(11) -0.035(8) -0.001(8) -0.001(7)
C30 0.085(10) 0.098(10) 0.092(10) 0.048(8) 0.004(7) -0.025(8)
C31 0.045(7) 0.058(8) 0.230(19) 0.058(10) 0.017(9) -0.009(6)
C32 0.114(11) 0.087(10) 0.075(9) -0.003(7) 0.026(8) -0.032(8)
C33 0.121(11) 0.098(10) 0.048(7) 0.022(6) -0.008(7) 0.047(9)
C34 0.084(8) 0.105(10) 0.030(5) 0.021(6) -0.025(5) -0.036(7)
C35 0.102(12) 0.101(12) 0.129(16) 0.063(12) -0.031(12) -0.019(10)
C36 0.124(11) 0.071(8) 0.053(7) 0.018(6) -0.022(7) -0.040(8)
C37 0.103(10) 0.078(9) 0.102(10) 0.049(8) -0.013(8) -0.051(8)
C38 0.108(12) 0.059(8) 0.107(12) -0.027(8) -0.003(10) -0.006(8)
C39 0.053(8) 0.050(7) 0.154(14) 0.041(8) -0.028(9) -0.010(6)
C40 0.133(15) 0.059(8) 0.112(13) -0.019(8) -0.065(12) 0.005(9)
C41 0.153(14) 0.138(13) 0.069(9) 0.017(8) -0.054(9) -0.080(12)
C42 0.054(7) 0.066(7) 0.142(12) 0.063(8) -0.043(7) -0.022(6)
C43 0.131(11) 0.044(6) 0.040(6) 0.024(5) 0.003(6) 0.000(6)
C44 0.093(9) 0.072(8) 0.057(7) 0.017(6) 0.003(6) -0.015(7)
C45 0.115(10) 0.088(9) 0.045(6) 0.000(6) 0.001(6) -0.059(8)
C46 0.077(8) 0.090(9) 0.038(6) 0.002(6) -0.025(5) -0.014(7)
C47 0.049(7) 0.082(8) 0.080(8) -0.002(6) -0.016(6) 0.002(6)
C48 0.044(7) 0.198(17) 0.052(7) 0.001(8) -0.010(5) 0.025(8)
C49 0.058(7) 0.042(6) 0.097(9) 0.002(6) -0.041(7) -0.011(5)
C50 0.073(9) 0.063(8) 0.145(14) 0.048(9) -0.064(9) -0.025(7)
C51 0.044(6) 0.095(8) 0.058(6) 0.042(6) -0.009(5) -0.020(6)
C52 0.080(9) 0.064(8) 0.132(12) 0.038(8) -0.056(8) -0.001(6)
C53 0.052(6) 0.038(5) 0.094(8) -0.012(5) -0.013(6) -0.006(5)
C54 0.110(10) 0.084(9) 0.070(8) -0.002(7) -0.054(8) -0.007(7)
C55 0.105(10) 0.044(6) 0.093(9) 0.026(6) -0.037(7) -0.035(6)
C56 0.084(8) 0.071(7) 0.049(6) -0.005(5) -0.018(6) -0.022(6)
C57 0.098(9) 0.077(8) 0.048(7) -0.012(6) -0.021(6) -0.023(7)
C58 0.114(11) 0.110(11) 0.042(7) 0.034(7) -0.039(6) -0.053(9)
C59 0.075(8) 0.091(9) 0.029(5) -0.003(5) -0.018(5) -0.005(7)
C60 0.044(6) 0.074(7) 0.061(7) -0.017(6) -0.017(5) 0.012(5)
C61 0.035(6) 0.094(9) 0.071(7) -0.012(6) -0.011(5) -0.008(6)
C62 0.084(8) 0.088(9) 0.048(6) 0.033(6) -0.022(6) -0.025(7)
C63 0.092(9) 0.088(9) 0.049(6) -0.002(6) -0.027(6) -0.029(7)
C64 0.105(10) 0.074(8) 0.065(7) 0.021(6) -0.024(7) -0.046(7)
C65 0.111(10) 0.085(8) 0.044(6) 0.025(6) -0.038(6) -0.039(7)
C66 0.118(10) 0.032(5) 0.103(9) 0.023(6) -0.065(8) -0.008(6)
C67 0.034(5) 0.059(6) 0.061(7) 0.032(5) -0.012(4) -0.013(4)
C68 0.103(10) 0.115(11) 0.052(7) 0.000(7) -0.020(7) -0.005(8)
C69 0.143(12) 0.056(7) 0.052(7) 0.005(5) -0.027(7) -0.017(7)
C70 0.102(9) 0.053(7) 0.085(8) 0.011(6) -0.049(7) -0.036(6)
C71 0.106(9) 0.055(7) 0.050(6) 0.009(5) -0.027(6) -0.010(6)
C72 0.048(6) 0.056(7) 0.094(9) -0.007(6) -0.030(6) 0.004(5)
C73 0.088(8) 0.047(6) 0.070(8) -0.008(6) 0.004(6) -0.031(6)
C74 0.071(7) 0.068(7) 0.049(6) 0.023(5) -0.017(5) -0.022(6)
C75 0.066(7) 0.087(8) 0.038(5) 0.022(5) -0.021(5) -0.017(6)
C76 0.050(6) 0.068(7) 0.047(6) 0.023(5) -0.023(5) -0.014(5)
C77 0.056(6) 0.096(9) 0.034(5) 0.019(6) -0.020(5) -0.016(6)
C78 0.105(9) 0.033(5) 0.064(7) -0.002(5) -0.020(6) -0.016(5)
C79 0.053(6) 0.043(5) 0.045(5) -0.004(4) -0.022(5) -0.007(5)
C80 0.071(7) 0.024(5) 0.082(7) 0.016(5) -0.032(6) -0.012(5)
C81 0.051(6) 0.052(6) 0.062(6) -0.008(5) -0.024(5) -0.002(5)
C82 0.078(8) 0.066(7) 0.047(6) -0.002(5) -0.021(5) -0.014(6)
C83 0.069(7) 0.070(7) 0.043(6) 0.011(5) -0.025(5) -0.011(6)
C84 0.076(8) 0.085(8) 0.076(8) 0.038(7) -0.045(7) -0.011(7)
C85 0.043(6) 0.077(8) 0.077(8) 0.029(6) -0.010(5) -0.014(5)
C86 0.054(6) 0.086(8) 0.030(5) 0.021(5) -0.023(4) -0.014(5)
C87 0.042(6) 0.044(5) 0.051(6) 0.008(4) -0.004(4) -0.004(4)
C88 0.063(6) 0.030(5) 0.076(7) 0.018(5) -0.030(5) -0.022(4)
C89 0.036(5) 0.072(7) 0.059(6) 0.015(5) -0.007(5) -0.002(5)
C90 0.085(8) 0.037(6) 0.089(8) -0.002(5) -0.044(7) -0.016(5)
C91 0.083(8) 0.044(6) 0.096(9) 0.034(6) -0.052(7) -0.023(6)
C92 0.044(6) 0.069(7) 0.051(6) -0.002(5) -0.008(5) -0.017(5)
C93 0.065(7) 0.063(7) 0.063(7) -0.013(5) -0.036(6) -0.010(5)
C94 0.049(7) 0.055(6) 0.090(9) 0.034(6) -0.030(6) -0.011(5)
C95 0.058(6) 0.052(6) 0.049(6) 0.008(5) -0.018(5) -0.004(5)
C96 0.051(6) 0.067(7) 0.066(7) 0.010(6) -0.012(5) -0.009(6)
C97 0.077(7) 0.028(5) 0.053(6) 0.009(4) -0.003(5) -0.004(5)
C98 0.106(9) 0.052(6) 0.031(5) 0.005(4) 0.002(5) 0.011(6)
C99 0.055(6) 0.046(6) 0.060(6) 0.003(5) -0.013(5) -0.004(5)
C100 0.040(6) 0.073(7) 0.049(6) 0.006(5) -0.006(4) -0.004(5)
C101 0.047(6) 0.040(5) 0.093(8) -0.003(5) -0.015(6) -0.008(5)
C102 0.051(6) 0.056(6) 0.046(5) 0.017(5) -0.018(4) -0.013(5)
C103 0.045(7) 0.042(6) 0.115(10) 0.028(6) -0.011(7) -0.004(5)
C104 0.052(6) 0.054(6) 0.045(5) -0.004(5) -0.023(4) -0.004(5)
C105 0.043(6) 0.065(6) 0.041(5) 0.020(5) -0.011(4) -0.008(5)
C106 0.089(8) 0.060(7) 0.075(7) 0.039(6) -0.056(6) -0.035(6)
C107 0.041(6) 0.039(6) 0.117(10) -0.010(6) -0.020(6) -0.005(5)
C108 0.039(6) 0.053(6) 0.088(8) 0.024(6) -0.019(6) -0.013(5)
C109 0.047(6) 0.054(6) 0.052(6) -0.011(5) -0.014(5) 0.001(5)
C110 0.045(6) 0.036(5) 0.070(7) -0.012(5) -0.021(5) -0.004(4)
C111 0.080(8) 0.037(5) 0.081(7) 0.010(5) -0.052(6) -0.012(5)
C112 0.051(6) 0.076(7) 0.042(6) 0.003(5) -0.017(5) -0.013(5)
C113 0.049(6) 0.092(8) 0.040(5) 0.031(5) -0.019(4) -0.024(6)
C114 0.043(6) 0.049(6) 0.044(5) 0.006(4) -0.008(4) 0.009(5)
C115 0.049(5) 0.029(5) 0.055(6) 0.015(4) -0.020(4) -0.007(4)
C116 0.041(5) 0.031(5) 0.043(5) 0.006(4) -0.010(4) -0.009(4)
C117 0.040(5) 0.058(6) 0.036(5) -0.005(4) -0.011(4) 0.003(4)
C118 0.041(5) 0.031(5) 0.058(6) 0.007(4) -0.012(4) -0.006(4)
C119 0.049(5) 0.034(5) 0.048(5) 0.002(4) -0.021(4) -0.005(4)
C120 0.043(5) 0.041(5) 0.051(6) 0.002(4) 0.000(4) -0.013(4)
C121 0.054(6) 0.081(8) 0.045(6) 0.018(5) -0.019(5) -0.029(6)
C122 0.047(6) 0.062(7) 0.044(5) -0.001(5) -0.017(4) 0.002(5)
C123 0.042(6) 0.051(6) 0.040(5) 0.011(4) -0.008(4) -0.012(4)
C124 0.054(6) 0.034(5) 0.084(8) 0.024(5) -0.032(6) -0.019(5)
C125 0.051(6) 0.034(5) 0.089(8) -0.011(5) -0.037(6) 0.005(4)
C126 0.033(5) 0.061(6) 0.036(5) 0.000(4) -0.010(4) -0.001(4)
C127 0.057(6) 0.048(6) 0.042(5) 0.013(4) -0.015(4) -0.022(5)
C128 0.051(6) 0.074(7) 0.027(5) -0.006(5) -0.013(4) -0.002(5)
C129 0.058(6) 0.034(5) 0.047(5) 0.007(4) -0.027(5) -0.003(4)
C130 0.040(5) 0.065(6) 0.032(5) 0.020(4) -0.009(4) -0.013(5)
C131 0.040(5) 0.033(5) 0.047(5) 0.011(4) -0.015(4) -0.012(4)
C132 0.051(6) 0.025(4) 0.057(6) 0.012(4) -0.019(4) -0.008(4)
C133 0.045(5) 0.032(5) 0.043(5) 0.010(4) -0.013(4) -0.011(4)
C134 0.038(5) 0.030(4) 0.042(5) 0.005(4) -0.008(4) -0.002(4)
C135 0.044(6) 0.084(8) 0.035(5) 0.024(5) -0.016(4) -0.001(5)
C136 0.039(5) 0.034(5) 0.048(5) -0.002(4) -0.010(4) -0.004(4)
C137 0.042(5) 0.029(4) 0.039(5) 0.009(4) -0.015(4) -0.002(4)
C138 0.045(6) 0.049(6) 0.043(5) 0.019(4) -0.017(4) -0.016(4)
C139 0.030(4) 0.032(4) 0.037(5) 0.009(4) -0.009(3) -0.010(3)
C140 0.057(6) 0.038(5) 0.039(5) 0.004(4) -0.017(4) -0.015(4)
C141 0.039(5) 0.043(5) 0.035(5) 0.004(4) -0.018(4) -0.003(4)
C142 0.043(5) 0.025(4) 0.056(5) 0.011(4) -0.012(4) -0.010(4)
C143 0.034(5) 0.033(5) 0.050(5) 0.004(4) -0.010(4) -0.008(4)
C144 0.041(5) 0.060(6) 0.036(5) 0.013(4) -0.008(4) -0.014(5)
C145 0.27(3) 0.120(16) 0.27(3) 0.103(19) -0.14(3) 0.039(18)
C146 0.28(3) 0.128(17) 0.17(2) 0.054(15) -0.10(2) -0.051(18)
C147 0.27(3) 0.18(2) 0.24(3) 0.14(2) -0.19(3) -0.08(2)
C148 0.20(2) 0.128(15) 0.149(16) -0.022(12) -0.081(15) -0.096(15)
C149 0.17(2) 0.116(15) 0.104(15) 0.042(12) -0.043(14) -0.062(15)
C150 0.126(17) 0.118(16) 0.31(3) 0.030(18) -0.10(2) -0.025(13)
C151 0.133(14) 0.091(11) 0.141(15) 0.006(10) -0.008(11) -0.033(10)
C152 0.117(16) 0.096(13) 0.142(19) 0.042(13) 0.005(15) -0.013(11)
C153 0.167(19) 0.106(14) 0.140(16) -0.001(12) 0.027(14) 0.008(13)
C154 0.136(18) 0.20(2) 0.21(2) 0.12(2) 0.036(16) -0.018(17)
C155 0.145(15) 0.081(10) 0.120(13) 0.023(9) -0.021(11) -0.024(10)
C156 0.18(2) 0.114(15) 0.100(15) 0.037(12) 0.008(17) -0.014(17)
C157 0.143(18) 0.20(2) 0.20(2) -0.13(2) -0.024(16) -0.024(16)
C158 0.114(13) 0.067(9) 0.21(2) -0.068(12) 0.019(13) 0.012(9)
C159 0.20(2) 0.101(12) 0.143(15) 0.041(11) -0.123(15) -0.061(13)
C160 0.097(12) 0.107(12) 0.094(11) 0.013(9) -0.027(10) -0.019(10)
C161 0.095(12) 0.087(11) 0.125(14) -0.017(10) -0.032(11) -0.019(9)
C162 0.166(15) 0.093(10) 0.074(9) -0.029(8) -0.063(10) 0.047(10)
C163 0.115(14) 0.097(12) 0.117(14) 0.005(10) -0.032(11) -0.035(10)

loop_
_atom_type_symbol
_atom_type_description
_atom_type_scat_dispersion_real
_atom_type_scat_dispersion_imag
_atom_type_scat_source
C C 0.0033 0.0016 'International Tables Vol C Tables 4.2.6.8 and 6.1.1.4'
H H 0.0000 0.0000 'International Tables Vol C Tables 4.2.6.8 and 6.1.1.4'
N N 0.0061 0.0033 'International Tables Vol C Tables 4.2.6.8 and 6.1.1.4'
O O 0.0106 0.0060 'International Tables Vol C Tables 4.2.6.8 and 6.1.1.4'
Ti Ti 0.2776 0.4457 'International Tables Vol C Tables 4.2.6.8 and 6.1.1.4'

loop_
_geom_angle_atom_site_label_1
_geom_angle_atom_site_label_2
_geom_angle_atom_site_label_3
_geom_angle
_geom_angle_site_symmetry_1
O3 Ti1 N7 100.3(4) .
O3 Ti1 N4 102.3(3) .
N7 Ti1 N4 96.0(3) .
O3 Ti1 N2 95.1(3) .
N7 Ti1 N2 102.3(3) .
N4 Ti1 N2 152.0(3) .
O3 Ti1 N5 90.4(3) .
N7 Ti1 N5 166.8(3) .
N4 Ti1 N5 74.0(3) .
N2 Ti1 N5 84.2(3) .
O3 Ti1 N1 167.2(3) .
N7 Ti1 N1 89.7(3) .
N4 Ti1 N1 84.4(3) .
N2 Ti1 N1 74.8(3) .
N5 Ti1 N1 80.9(2) .
C105 N1 C51 119.3(8) .
C105 N1 Ti1 128.0(6) .
C51 N1 Ti1 112.6(6) .
C115 O1 C66 116.5(8) .
C2 C1 C6 120.0 .
C2 C1 H1A 120.0 .
C6 C1 H1A 120.0 .
C3 C2 C1 120.0 .
C3 C2 H2A 120.0 .
C1 C2 H2A 120.0 .
C67 N2 C124 105.4(8) .
C67 N2 Ti1 120.8(6) .
C124 N2 Ti1 131.8(7) .
O6 Ti2 N14 99.5(4) .
O6 Ti2 N8 95.2(3) .
N14 Ti2 N8 102.1(3) .
O6 Ti2 N12 102.9(3) .
N14 Ti2 N12 95.6(4) .
N8 Ti2 N12 152.2(3) .
O6 Ti2 N13 88.5(3) .
N14 Ti2 N13 168.6(4) .
N8 Ti2 N13 85.2(3) .
N12 Ti2 N13 74.5(3) .
O6 Ti2 N9 165.1(3) .
N14 Ti2 N9 92.8(3) .
N8 Ti2 N9 73.9(3) .
N12 Ti2 N9 84.1(3) .
N13 Ti2 N9 80.7(3) .
C121 O2 C41 116.9(9) .
C2 C3 C4 120.0 .
C2 C3 H3A 120.0 .
C4 C3 H3A 120.0 .
C113 N3 C19 114.2(11) .
C113 N3 C147 115.0(13) .
C19 N3 C147 112.0(14) .
O9 Ti3 N21 99.7(4) .
O9 Ti3 N17 96.1(3) .
N21 Ti3 N17 102.8(3) .
O9 Ti3 N15 101.7(3) .
N21 Ti3 N15 96.4(4) .
N17 Ti3 N15 151.2(3) .
O9 Ti3 N18 165.8(3) .
N21 Ti3 N18 92.4(3) .
N17 Ti3 N18 73.8(3) .
N15 Ti3 N18 84.2(3) .
O9 Ti3 N16 89.6(3) .
N21 Ti3 N16 168.3(3) .
N17 Ti3 N16 83.1(3) .
N15 Ti3 N16 74.6(3) .
N18 Ti3 N16 79.4(3) .
C54 O3 Ti1 143.1(8) .
C3 C4 C5 120.0 .
C3 C4 C7 115(6) .
C5 C4 C7 125(6) .
C123 N4 C109 105.6(8) .
C123 N4 Ti1 122.0(6) .
C109 N4 Ti1 132.3(7) .
O12 Ti4 N28 99.1(3) .
O12 Ti4 N24 95.9(3) .
N28 Ti4 N24 101.9(3) .
O12 Ti4 N22 102.6(3) .
N28 Ti4 N22 95.4(3) .
N24 Ti4 N22 152.3(3) .
O12 Ti4 N25 166.4(3) .
N28 Ti4 N25 92.1(3) .
N24 Ti4 N25 74.1(3) .
N22 Ti4 N25 83.9(3) .
O12 Ti4 N26 88.8(3) .
N28 Ti4 N26 168.2(3) .
N24 Ti4 N26 85.8(3) .
N22 Ti4 N26 74.3(3) .
N25 Ti4 N26 81.4(3) .
C77 O4 C68 117.9(9) .
C6 C5 C4 120.0 .
C6 C5 H5A 120.0 .
C4 C5 H5A 120.0 .
C131 N5 C31 117.8(8) .
C131 N5 Ti1 126.7(6) .
C31 N5 Ti1 115.5(6) .
C118 O5 C55 117.8(8) .
C5 C6 C1 120.0 .
C5 C6 H6A 120.0 .
C1 C6 H6A 120.0 .
C133 N6 C25 114.7(9) .
C133 N6 C69 113.7(8) .
C25 N6 C69 112.3(10) .
C37 O6 Ti2 145.1(8) .
C26 N7 C145 97.3(14) .
C26 N7 Ti1 124.3(11) .
C145 N7 Ti1 138.3(12) .
C83 O7 C27 117.1(10) .
C138 N8 C144 106.0(7) .
C138 N8 Ti2 122.9(6) .
C144 N8 Ti2 130.2(6) .
C119 O8 C70 117.1(7) .
C13 C8 C17 120.0 .
C13 C8 H8 120.0 .
C17 C8 H8 120.0 .
C14 C13 C8 120.0 .
C14 C13 H13 120.0 .
C8 C13 H13 120.0 .
C15 C14 C13 120.0 .
C15 C14 H14 120.0 .
C13 C14 H14 120.0 .
C14 C15 C16 120.0 .
C14 C15 H15 120.0 .
C16 C15 H15 120.0 .
C17 C16 C15 120.0 .
C17 C16 H16 120.0 .
C15 C16 H16 120.0 .
C12 C17 C16 133.5(18) .
C12 C17 C8 105.7(18) .
C16 C17 C8 120.0 .
C148 O9 Ti3 146.0(10) .
C87 N9 C42 118.3(8) .
C87 N9 Ti2 127.5(6) .
C42 N9 Ti2 114.1(6) .
C10 C9 H9A 109.5 .
C10 C9 H9B 109.5 .
H9A C9 H9B 109.5 .
C10 C9 H9C 109.5 .
H9A C9 H9C 109.5 .
H9B C9 H9C 109.5 .
C143 N10 C29 112.1(8) .
C143 N10 C64 119.1(8) .
C29 N10 C64 112.0(10) .
C112 O10 C21 117.9(9) .
C11 C10 C9 118(3) .
C11 C10 H10A 107.7 .
C9 C10 H10A 107.7 .
C11 C10 H10B 107.7 .
C9 C10 H10B 107.7 .
H10A C10 H10B 107.1 .
C116 O11 C78 116.8(7) .
C135 N11 C33 116.8(9) .
C135 N11 C154 112.0(11) .
C33 N11 C154 112.9(13) .
C11 C11 C10 115(3) 2_777
C11 C11 H11A 108.6 2_777
C10 C11 H11A 108.6 .
C11 C11 H11B 108.6 2_777
C10 C11 H11B 108.6 .
H11A C11 H11B 107.6 .
C94 N12 C103 106.1(9) .
C94 N12 Ti2 120.8(7) .
C103 N12 Ti2 130.7(8) .
C158 O12 Ti4 146.9(10) .
C76 N13 C84 120.3(9) .
C76 N13 Ti2 126.9(6) .
C84 N13 Ti2 112.8(7) .
C32 N14 C151 100.3(10) .
C32 N14 Ti2 136.9(8) .
C151 N14 Ti2 122.8(8) .
C60 N15 C125 106.3(9) .
C60 N15 Ti3 120.1(6) .
C125 N15 Ti3 131.8(8) .
C117 N16 C48 117.0(8) .
C117 N16 Ti3 128.1(6) .
C48 N16 Ti3 114.7(6) .
C140 N17 C127 106.4(8) .
C140 N17 Ti3 122.5(6) .
C127 N17 Ti3 130.5(6) .
C129 N18 C53 119.3(8) .
C129 N18 Ti3 125.6(6) .
C53 N18 Ti3 115.1(6) .
C73 C18 C45 122.5(11) .
C73 C18 H18A 118.7 .
C45 C18 H18A 118.7 .
C137 N19 C52 115.2(8) .
C137 N19 C36 114.5(8) .
C52 N19 C36 112.3(9) .
N3 C19 H19A 109.5 .
N3 C19 H19B 109.5 .
H19A C19 H19B 109.5 .
N3 C19 H19C 109.5 .
H19A C19 H19C 109.5 .
H19B C19 H19C 109.5 .
C122 N20 C162 113.4(10) .
C122 N20 C159 111.7(10) .
C162 N20 C159 115.1(13) .
N27 C20 H20A 109.5 .
N27 C20 H20B 109.5 .
H20A C20 H20B 109.5 .
N27 C20 H20C 109.5 .
H20A C20 H20C 109.5 .
H20B C20 H20C 109.5 .
C28 N21 C146 96.0(11) .
C28 N21 Ti3 140.6(8) .
C146 N21 Ti3 123.4(10) .
O10 C21 H21A 109.5 .
O10 C21 H21B 109.5 .
H21A C21 H21B 109.5 .
O10 C21 H21C 109.5 .
H21A C21 H21C 109.5 .
H21B C21 H21C 109.5 .
C110 N22 C101 106.2(8) .
C110 N22 Ti4 121.1(6) .
C101 N22 Ti4 130.2(7) .
C160 C22 C38 122.0(16) .
C160 C22 H22A 119.0 .
C38 C22 H22A 119.0 .
C71 N23 C139 119.0(8) .
C71 N23 C30 112.3(9) .
C139 N23 C30 112.2(8) .
C152 C23 C24 118.5(18) .
C152 C23 C150 120(2) .
C24 C23 C150 121(2) .
C141 N24 C114 105.3(7) .
C141 N24 Ti4 121.8(5) .
C114 N24 Ti4 132.3(6) .
C23 C24 C35 119.8(16) .
C23 C24 H24A 120.1 .
C35 C24 H24A 120.1 .
C136 N25 C81 118.5(7) .
C136 N25 Ti4 128.3(6) .
C81 N25 Ti4 113.1(5) .
N6 C25 H25A 109.5 .
N6 C25 H25B 109.5 .
H25A C25 H25B 109.5 .
N6 C25 H25C 109.5 .
H25A C25 H25C 109.5 .
H25B C25 H25C 109.5 .
C79 N26 C93 119.5(8) .
C79 N26 Ti4 127.1(6) .
C93 N26 Ti4 113.4(7) .
N7 C26 H26A 109.5 .
N7 C26 H26B 109.5 .
H26A C26 H26B 109.5 .
N7 C26 H26C 109.5 .
H26A C26 H26C 109.5 .
H26B C26 H26C 109.5 .
C157 N27 C128 119.9(12) .
C157 N27 C20 114.3(13) .
C128 N27 C20 118.2(10) .
O7 C27 H27A 109.5 .
O7 C27 H27B 109.5 .
H27A C27 H27B 109.5 .
O7 C27 H27C 109.5 .
H27A C27 H27C 109.5 .
H27B C27 H27C 109.5 .
C44 N28 C155 99.0(9) .
C44 N28 Ti4 135.3(7) .
C155 N28 Ti4 125.5(8) .
N21 C28 H28A 109.5 .
N21 C28 H28B 109.5 .
H28A C28 H28B 109.5 .
N21 C28 H28C 109.5 .
H28A C28 H28C 109.5 .
H28B C28 H28C 109.5 .
N10 C29 H29A 109.5 .
N10 C29 H29B 109.5 .
H29A C29 H29B 109.5 .
N10 C29 H29C 109.5 .
H29A C29 H29C 109.5 .
H29B C29 H29C 109.5 .
N23 C30 H30A 109.5 .
N23 C30 H30B 109.5 .
H30A C30 H30B 109.5 .
N23 C30 H30C 109.5 .
H30A C30 H30C 109.5 .
H30B C30 H30C 109.5 .
N5 C31 C123 109.4(9) .
N5 C31 H31A 109.8 .
C123 C31 H31A 109.8 .
N5 C31 H31B 109.8 .
C123 C31 H31B 109.8 .
H31A C31 H31B 108.2 .
N14 C32 H32A 109.5 .
N14 C32 H32B 109.5 .
H32A C32 H32B 109.5 .
N14 C32 H32C 109.5 .
H32A C32 H32C 109.5 .
H32B C32 H32C 109.5 .
N11 C33 H33A 109.5 .
N11 C33 H33B 109.5 .
H33A C33 H33B 109.5 .
N11 C33 H33C 109.5 .
H33A C33 H33C 109.5 .
H33B C33 H33C 109.5 .
C58 C34 C77 120.5(11) .
C58 C34 H34A 119.7 .
C77 C34 H34A 119.7 .
C149 C35 C24 117.1(18) .
C149 C35 H35A 121.5 .
C24 C35 H35A 121.5 .
N19 C36 H36A 109.5 .
N19 C36 H36B 109.5 .
H36A C36 H36B 109.5 .
N19 C36 H36C 109.5 .
H36A C36 H36C 109.5 .
H36B C36 H36C 109.5 .
O6 C37 H37A 109.5 .
O6 C37 H37B 109.5 .
H37A C37 H37B 109.5 .
O6 C37 H37C 109.5 .
H37A C37 H37C 109.5 .
H37B C37 H37C 109.5 .
C40 C38 C22 113.7(15) .
C40 C38 C153 124.0(18) .
C22 C38 C153 122.3(18) .
C103 C39 C50 106.8(12) .
C103 C39 H39A 126.6 .
C50 C39 H39A 126.6 .
C161 C40 C38 121.4(15) .
C161 C40 H40A 119.3 .
C38 C40 H40A 119.3 .
O2 C41 H41A 109.5 .
O2 C41 H41B 109.5 .
H41A C41 H41B 109.5 .
O2 C41 H41C 109.5 .
H41A C41 H41C 109.5 .
H41B C41 H41C 109.5 .
N9 C42 C138 109.5(8) .
N9 C42 H42A 109.8 .
C138 C42 H42A 109.8 .
N9 C42 H42B 109.8 .
C138 C42 H42B 109.8 .
H42A C42 H42B 108.2 .
C98 C43 C97 120.7(9) .
C98 C43 H43A 119.6 .
C97 C43 H43A 119.6 .
N28 C44 H44A 109.5 .
N28 C44 H44B 109.5 .
H44A C44 H44B 109.5 .
N28 C44 H44C 109.5 .
H44A C44 H44C 109.5 .
H44B C44 H44C 109.5 .
C120 C45 C18 118.7(11) .
C120 C45 H45A 120.6 .
C18 C45 H45A 120.6 .
C83 C46 C63 120.6(10) .
C83 C46 H46A 119.7 .
C63 C46 H46A 119.7 .
C60 C47 C72 105.6(11) .
C60 C47 H47A 127.2 .
C72 C47 H47A 127.2 .
N16 C48 C60 107.9(9) .
N16 C48 H48A 110.1 .
C60 C48 H48A 110.1 .
N16 C48 H48B 110.1 .
C60 C48 H48B 110.1 .
H48A C48 H48B 108.4 .
C107 C49 C110 107.3(10) .
C107 C49 H49A 126.4 .
C110 C49 H49A 126.4 .
C94 C50 C39 106.9(13) .
C94 C50 H50A 126.5 .
C39 C50 H50A 126.5 .
N1 C51 C67 108.4(8) .
N1 C51 H51A 110.0 .
C67 C51 H51A 110.0 .
N1 C51 H51B 110.0 .
C67 C51 H51B 110.0 .
H51A C51 H51B 108.4 .
N19 C52 H52A 109.5 .
N19 C52 H52B 109.5 .
H52A C52 H52B 109.5 .
N19 C52 H52C 109.5 .
H52A C52 H52C 109.5 .
H52B C52 H52C 109.5 .
N18 C53 C140 109.2(8) .
N18 C53 H53A 109.8 .
C140 C53 H53A 109.8 .
N18 C53 H53B 109.8 .
C140 C53 H53B 109.8 .
H53A C53 H53B 108.3 .
O3 C54 H54A 109.5 .
O3 C54 H54B 109.5 .
H54A C54 H54B 109.5 .
O3 C54 H54C 109.5 .
H54A C54 H54C 109.5 .
H54B C54 H54C 109.5 .
O5 C55 H55A 109.5 .
O5 C55 H55B 109.5 .
H55A C55 H55B 109.5 .
O5 C55 H55C 109.5 .
H55A C55 H55C 109.5 .
H55B C55 H55C 109.5 .
C57 C56 C104 119.1(11) .
C57 C56 H56A 120.5 .
C104 C56 H56A 120.5 .
C56 C57 C59 122.1(10) .
C56 C57 H57A 119.0 .
C59 C57 H57A 119.0 .
C34 C58 C65 121.3(11) .
C34 C58 H58A 119.4 .
C65 C58 H58A 119.4 .
C57 C59 C112 120.6(10) .
C57 C59 H59A 119.7 .
C112 C59 H59A 119.7 .
N15 C60 C47 111.0(9) .
N15 C60 C48 118.8(10) .
C47 C60 C48 130.0(11) .
C109 C61 C92 107.6(9) .
C109 C61 H61A 126.2 .
C92 C61 H61A 126.2 .
C74 C62 C75 121.1(10) .
C74 C62 H62A 119.5 .
C75 C62 H62A 119.5 .
C46 C63 C82 120.6(11) .
C46 C63 H63A 119.7 .
C82 C63 H63A 119.7 .
N10 C64 H64A 109.5 .
N10 C64 H64B 109.5 .
H64A C64 H64B 109.5 .
N10 C64 H64C 109.5 .
H64A C64 H64C 109.5 .
H64B C64 H64C 109.5 .
C58 C65 C86 119.3(12) .
C58 C65 H65A 120.3 .
C86 C65 H65A 120.3 .
O1 C66 H66A 109.5 .
O1 C66 H66B 109.5 .
H66A C66 H66B 109.5 .
O1 C66 H66C 109.5 .
H66A C66 H66C 109.5 .
H66B C66 H66C 109.5 .
N2 C67 C85 110.9(9) .
N2 C67 C51 117.3(9) .
C85 C67 C51 131.6(11) .
O4 C68 H68A 109.5 .
O4 C68 H68B 109.5 .
H68A C68 H68B 109.5 .
O4 C68 H68C 109.5 .
H68A C68 H68C 109.5 .
H68B C68 H68C 109.5 .
N6 C69 H69A 109.5 .
N6 C69 H69B 109.5 .
H69A C69 H69B 109.5 .
N6 C69 H69C 109.5 .
H69A C69 H69C 109.5 .
H69B C69 H69C 109.5 .
O8 C70 H70A 109.5 .
O8 C70 H70B 109.5 .
H70A C70 H70B 109.5 .
O8 C70 H70C 109.5 .
H70A C70 H70C 109.5 .
H70B C70 H70C 109.5 .
N23 C71 H71A 109.5 .
N23 C71 H71B 109.5 .
H71A C71 H71B 109.5 .
N23 C71 H71C 109.5 .
H71A C71 H71C 109.5 .
H71B C71 H71C 109.5 .
C125 C72 C47 107.0(10) .
C125 C72 H72A 126.5 .
C47 C72 H72A 126.5 .
C18 C73 C118 118.6(10) .
C18 C73 H73A 120.7 .
C118 C73 H73A 120.7 .
C62 C74 C130 119.6(11) .
C62 C74 H74A 120.2 .
C130 C74 H74A 120.2 .
C62 C75 C121 120.3(10) .
C62 C75 H75A 119.8 .
C121 C75 H75A 119.8 .
N13 C76 C86 128.8(9) .
N13 C76 H76A 115.6 .
C86 C76 H76A 115.6 .
O4 C77 C34 125.3(10) .
O4 C77 C135 116.2(9) .
C34 C77 C135 118.5(12) .
O11 C78 H78A 109.5 .
O11 C78 H78B 109.5 .
H78A C78 H78B 109.5 .
O11 C78 H78C 109.5 .
H78A C78 H78C 109.5 .
H78B C78 H78C 109.5 .
N26 C79 C104 129.9(9) .
N26 C79 H79A 115.0 .
C104 C79 H79A 115.0 .
C115 C80 C90 119.4(8) .
C115 C80 H80A 120.3 .
C90 C80 H80A 120.3 .
N25 C81 C141 107.7(7) .
N25 C81 H81A 110.2 .
C141 C81 H81A 110.2 .
N25 C81 H81B 110.2 .
C141 C81 H81B 110.2 .
H81A C81 H81B 108.5 .
C63 C82 C126 119.2(11) .
C63 C82 H82A 120.4 .
C126 C82 H82A 120.4 .
C46 C83 O7 125.5(9) .
C46 C83 C122 119.6(10) .
O7 C83 C122 114.9(9) .
C94 C84 N13 107.6(9) .
C94 C84 H84A 110.2 .
N13 C84 H84A 110.2 .
C94 C84 H84B 110.2 .
N13 C84 H84B 110.2 .
H84A C84 H84B 108.5 .
C67 C85 C108 105.8(11) .
C67 C85 H85A 127.1 .
C108 C85 H85A 127.1 .
C135 C86 C65 120.3(10) .
C135 C86 C76 117.4(8) .
C65 C86 C76 122.1(11) .
N9 C87 C120 126.2(8) .
N9 C87 H87A 116.9 .
C120 C87 H87A 116.9 .
C91 C88 C119 119.8(8) .
C91 C88 H88A 120.1 .
C119 C88 H88A 120.1 .
C114 C89 C102 107.0(9) .
C114 C89 H89A 126.5 .
C102 C89 H89A 126.5 .
C111 C90 C80 121.5(10) .
C111 C90 H90A 119.2 .
C80 C90 H90A 119.2 .
C88 C91 C106 121.6(9) .
C88 C91 H91A 119.2 .
C106 C91 H91A 119.2 .
C123 C92 C61 105.9(10) .
C123 C92 H92A 127.0 .
C61 C92 H92A 127.0 .
N26 C93 C110 107.4(8) .
N26 C93 H93A 110.2 .
C110 C93 H93A 110.2 .
N26 C93 H93B 110.2 .
C110 C93 H93B 110.2 .
H93A C93 H93B 108.5 .
N12 C94 C50 109.9(12) .
N12 C94 C84 117.1(9) .
C50 C94 C84 132.8(13) .
C138 C95 C100 106.5(9) .
C138 C95 H95A 126.7 .
C100 C95 H95A 126.7 .
C127 C96 C99 107.9(10) .
C127 C96 H96A 126.0 .
C99 C96 H96A 126.0 .
C43 C97 C116 119.9(9) .
C43 C97 H97A 120.0 .
C116 C97 H97A 120.0 .
C43 C98 C134 120.5(9) .
C43 C98 H98A 119.7 .
C134 C98 H98A 119.7 .
C140 C99 C96 106.1(9) .
C140 C99 H99A 126.9 .
C96 C99 H99A 126.9 .
C144 C100 C95 107.2(9) .
C144 C100 H10C 126.4 .
C95 C100 H10C 126.4 .
C107 C101 N22 108.5(11) .
C107 C101 H10D 125.8 .
N22 C101 H10D 125.8 .
C141 C102 C89 106.7(9) .
C141 C102 H10E 126.7 .
C89 C102 H10E 126.7 .
C39 C103 N12 110.3(13) .
C39 C103 H10F 124.9 .
N12 C103 H10F 124.9 .
C128 C104 C56 120.2(9) .
C128 C104 C79 118.1(8) .
C56 C104 C79 121.6(10) .
N1 C105 C130 128.4(8) .
N1 C105 H10G 115.8 .
C130 C105 H10G 115.8 .
C91 C106 C132 118.9(9) .
C91 C106 H10H 120.5 .
C132 C106 H10H 120.5 .
C101 C107 C49 108.0(10) .
C101 C107 H10I 126.0 .
C49 C107 H10I 126.0 .
C124 C108 C85 106.9(9) .
C124 C108 H10J 126.6 .
C85 C108 H10J 126.6 .
C61 C109 N4 109.3(9) .
C61 C109 H10K 125.4 .
N4 C109 H10K 125.4 .
N22 C110 C49 110.0(10) .
N22 C110 C93 117.2(8) .
C49 C110 C93 132.8(10) .
C90 C111 C142 118.9(9) .
C90 C111 H11D 120.6 .
C142 C111 H11D 120.6 .
O10 C112 C59 125.9(9) .
O10 C112 C128 116.2(9) .
C59 C112 C128 117.8(11) .
C130 C113 C121 119.5(8) .
C130 C113 N3 118.5(9) .
C121 C113 N3 121.9(10) .
C89 C114 N24 110.1(9) .
C89 C114 H11E 124.9 .
N24 C114 H11E 124.9 .
O1 C115 C80 123.2(8) .
O1 C115 C133 116.0(8) .
C80 C115 C133 120.7(8) .
O11 C116 C97 123.2(8) .
O11 C116 C139 116.8(7) .
C97 C116 C139 119.9(8) .
N16 C117 C126 129.3(8) .
N16 C117 H11F 115.3 .
C126 C117 H11F 115.3 .
O5 C118 C73 122.4(8) .
O5 C118 C143 117.1(8) .
C73 C118 C143 120.6(9) .
O8 C119 C88 123.2(8) .
O8 C119 C137 116.3(7) .
C88 C119 C137 120.5(8) .
C45 C120 C143 119.6(9) .
C45 C120 C87 119.8(9) .
C143 C120 C87 120.5(8) .
O2 C121 C75 124.8(10) .
O2 C121 C113 115.8(9) .
C75 C121 C113 119.3(10) .
C126 C122 C83 119.3(9) .
C126 C122 N20 117.0(8) .
C83 C122 N20 123.7(10) .
C92 C123 N4 111.5(8) .
C92 C123 C31 129.5(9) .
N4 C123 C31 118.9(8) .
C108 C124 N2 111.0(10) .
C108 C124 H12D 124.5 .
N2 C124 H12D 124.5 .
C72 C125 N15 110.1(10) .
C72 C125 H12E 124.9 .
N15 C125 H12E 124.9 .
C122 C126 C82 120.7(9) .
C122 C126 C117 119.1(8) .
C82 C126 C117 120.1(9) .
C96 C127 N17 109.3(9) .
C96 C127 H12F 125.4 .
N17 C127 H12F 125.4 .
C104 C128 N27 118.0(8) .
C104 C128 C112 119.9(9) .
N27 C128 C112 122.1(10) .
N18 C129 C132 128.2(8) .
N18 C129 H12G 115.9 .
C132 C129 H12G 115.9 .
C113 C130 C74 120.1(9) .
C113 C130 C105 117.9(8) .
C74 C130 C105 121.9(9) .
N5 C131 C142 126.7(8) .
N5 C131 H13B 116.7 .
C142 C131 H13B 116.7 .
C137 C132 C106 120.6(8) .
C137 C132 C129 118.6(7) .
C106 C132 C129 120.7(8) .
C142 C133 C115 118.8(8) .
C142 C133 N6 116.9(7) .
C115 C133 N6 124.3(8) .
C139 C134 C98 119.5(8) .
C139 C134 C136 120.2(7) .
C98 C134 C136 120.3(8) .
C86 C135 N11 116.8(9) .
C86 C135 C77 120.0(9) .
N11 C135 C77 123.2(11) .
N25 C136 C134 126.6(8) .
N25 C136 H13C 116.7 .
C134 C136 H13C 116.7 .
C132 C137 C119 118.5(7) .
C132 C137 N19 116.8(7) .
C119 C137 N19 124.7(7) .
C95 C138 N8 110.6(8) .
C95 C138 C42 133.6(9) .
N8 C138 C42 115.7(8) .
C134 C139 C116 119.3(7) .
C134 C139 N23 117.0(7) .
C116 C139 N23 123.7(7) .
N17 C140 C99 110.3(8) .
N17 C140 C53 117.9(8) .
C99 C140 C53 131.5(9) .
N24 C141 C102 110.9(8) .
N24 C141 C81 116.8(8) .
C102 C141 C81 132.0(9) .
C133 C142 C111 120.7(8) .
C133 C142 C131 118.9(8) .
C111 C142 C131 120.3(8) .
C120 C143 C118 119.6(8) .
C120 C143 N10 116.2(7) .
C118 C143 N10 124.1(8) .
C100 C144 N8 109.7(9) .
C100 C144 H14B 125.2 .
N8 C144 H14B 125.2 .
N7 C145 H14C 109.5 .
N7 C145 H14D 109.5 .
H14C C145 H14D 109.5 .
N7 C145 H14E 109.5 .
H14C C145 H14E 109.5 .
H14D C145 H14E 109.5 .
N21 C146 H14F 109.5 .
N21 C146 H14G 109.5 .
H14F C146 H14G 109.5 .
N21 C146 H14H 109.5 .
H14F C146 H14H 109.5 .
H14G C146 H14H 109.5 .
N3 C147 H14I 109.5 .
N3 C147 H14J 109.5 .
H14I C147 H14J 109.5 .
N3 C147 H14K 109.5 .
H14I C147 H14K 109.5 .
H14J C147 H14K 109.5 .
O9 C148 H14L 109.5 .
O9 C148 H14M 109.5 .
H14L C148 H14M 109.5 .
O9 C148 H14N 109.5 .
H14L C148 H14N 109.5 .
H14M C148 H14N 109.5 .
C156 C149 C35 123(2) .
C156 C149 H14O 118.3 .
C35 C149 H14O 118.3 .
C23 C150 H15B 109.5 .
C23 C150 H15C 109.5 .
H15B C150 H15C 109.5 .
C23 C150 H15D 109.5 .
H15B C150 H15D 109.5 .
H15C C150 H15D 109.5 .
N14 C151 H15E 109.5 .
N14 C151 H15F 109.5 .
H15E C151 H15F 109.5 .
N14 C151 H15G 109.5 .
H15E C151 H15G 109.5 .
H15F C151 H15G 109.5 .
C23 C152 C156 122(2) .
C23 C152 H15H 119.2 .
C156 C152 H15H 119.2 .
C38 C153 H15I 109.5 .
C38 C153 H15J 109.5 .
H15I C153 H15J 109.5 .
C38 C153 H15K 109.5 .
H15I C153 H15K 109.5 .
H15J C153 H15K 109.5 .
N11 C154 H15L 109.5 .
N11 C154 H15M 109.5 .
H15L C154 H15M 109.5 .
N11 C154 H15N 109.5 .
H15L C154 H15N 109.5 .
H15M C154 H15N 109.5 .
N28 C155 H15O 109.5 .
N28 C155 H15P 109.5 .
H15O C155 H15P 109.5 .
N28 C155 H15Q 109.5 .
H15O C155 H15Q 109.5 .
H15P C155 H15Q 109.5 .
C149 C156 C152 119(2) .
C149 C156 H15R 120.3 .
C152 C156 H15R 120.3 .
N27 C157 H15S 109.5 .
N27 C157 H15T 109.5 .
H15S C157 H15T 109.5 .
N27 C157 H15U 109.5 .
H15S C157 H15U 109.5 .
H15T C157 H15U 109.5 .
O12 C158 H15V 109.5 .
O12 C158 H15W 109.5 .
H15V C158 H15W 109.5 .
O12 C158 H16G 109.5 .
H15V C158 H16G 109.5 .
H15W C158 H16G 109.5 .
N20 C159 H15X 109.5 .
N20 C159 H15Y 109.5 .
H15X C159 H15Y 109.5 .
N20 C159 H15Z 109.5 .
H15X C159 H15Z 109.5 .
H15Y C159 H15Z 109.5 .
C22 C160 C163 121.0(17) .
C22 C160 H16A 119.5 .
C163 C160 H16A 119.5 .
C163 C161 C40 118.8(17) .
C163 C161 H16B 120.6 .
C40 C161 H16B 120.6 .
N20 C162 H16C 109.5 .
N20 C162 H16D 109.5 .
H16C C162 H16D 109.5 .
N20 C162 H16E 109.5 .
H16C C162 H16E 109.5 .
H16D C162 H16E 109.5 .
C161 C163 C160 123.1(18) .
C161 C163 H16F 118.4 .
C160 C163 H16F 118.4 .
C4 C7 H7A 109.5 .
C4 C7 H7B 109.5 .
H7A C7 H7B 109.5 .
C4 C7 H7C 109.5 .
H7A C7 H7C 109.5 .
H7B C7 H7C 109.5 .
C17 C12 H12A 109.5 .
C17 C12 H12B 109.5 .
H12A C12 H12B 109.5 .
C17 C12 H12C 109.5 .
H12A C12 H12C 109.5 .
H12B C12 H12C 109.5 .
H13A O13 H13E 117.7 .

loop_
_geom_bond_atom_site_label_1
_geom_bond_atom_site_label_2
_geom_bond_distance
_geom_bond_site_symmetry_2
Ti1 O3 1.802(8) .
Ti1 N7 1.817(7) .
Ti1 N4 2.067(8) .
Ti1 N2 2.074(8) .
Ti1 N5 2.281(7) .
Ti1 N1 2.292(7) .
N1 C105 1.276(11) .
N1 C51 1.473(11) .
O1 C115 1.361(10) .
O1 C66 1.439(11) .
C1 C2 1.3900 .
C1 C6 1.3900 .
C1 H1A 0.9400 .
C2 C3 1.3900 .
C2 H2A 0.9400 .
N2 C67 1.345(13) .
N2 C124 1.371(12) .
Ti2 O6 1.812(7) .
Ti2 N14 1.845(9) .
Ti2 N8 2.061(7) .
Ti2 N12 2.066(8) .
Ti2 N13 2.274(8) .
Ti2 N9 2.286(7) .
O2 C121 1.344(13) .
O2 C41 1.455(14) .
C3 C4 1.3900 .
C3 H3A 0.9400 .
N3 C113 1.439(13) .
N3 C19 1.454(18) .
N3 C147 1.47(3) .
Ti3 O9 1.820(7) .
Ti3 N21 1.827(8) .
Ti3 N17 2.065(8) .
Ti3 N15 2.067(8) .
Ti3 N18 2.274(7) .
Ti3 N16 2.285(7) .
O3 C54 1.432(13) .
C4 C5 1.3900 .
C4 C7 1.39(5) .
N4 C123 1.358(11) .
N4 C109 1.369(11) .
Ti4 O12 1.802(6) .
Ti4 N28 1.852(9) .
Ti4 N24 2.061(7) .
Ti4 N22 2.066(7) .
Ti4 N25 2.283(7) .
Ti4 N26 2.289(8) .
O4 C77 1.340(14) .
O4 C68 1.440(13) .
C5 C6 1.3900 .
C5 H5A 0.9400 .
N5 C131 1.258(10) .
N5 C31 1.466(13) .
O5 C118 1.371(11) .
O5 C55 1.417(11) .
C6 H6A 0.9400 .
N6 C133 1.428(11) .
N6 C25 1.453(14) .
N6 C69 1.470(14) .
O6 C37 1.402(12) .
N7 C26 1.4475(14) .
N7 C145 1.460(19) .
O7 C83 1.365(13) .
O7 C27 1.444(13) .
N8 C138 1.366(11) .
N8 C144 1.378(11) .
O8 C119 1.368(10) .
O8 C70 1.422(12) .
C8 C13 1.3900 .
C8 C17 1.3900 .
C8 H8 0.9400 .
C13 C14 1.3900 .
C13 H13 0.9400 .
C14 C15 1.3900 .
C14 H14 0.9400 .
C15 C16 1.3900 .
C15 H15 0.9400 .
C16 C17 1.3900 .
C16 H16 0.9400 .
C17 C12 1.39(2) .
O9 C148 1.366(15) .
N9 C87 1.267(11) .
N9 C42 1.456(12) .
C9 C10 1.53(3) .
C9 H9A 0.9700 .
C9 H9B 0.9700 .
C9 H9C 0.9700 .
N10 C143 1.430(12) .
N10 C29 1.456(14) .
N10 C64 1.456(13) .
O10 C112 1.349(13) .
O10 C21 1.443(13) .
C10 C11 1.50(3) .
C10 H10A 0.9800 .
C10 H10B 0.9800 .
O11 C116 1.356(10) .
O11 C78 1.414(11) .
N11 C135 1.409(12) .
N11 C33 1.435(14) .
N11 C154 1.46(3) .
C11 C11 1.44(4) 2_777
C11 H11A 0.9800 .
C11 H11B 0.9800 .
N12 C94 1.357(14) .
N12 C103 1.380(13) .
O12 C158 1.380(15) .
N13 C76 1.258(12) .
N13 C84 1.490(12) .
N14 C32 1.434(14) .
N14 C151 1.547(18) .
N15 C60 1.352(13) .
N15 C125 1.374(12) .
N16 C117 1.248(11) .
N16 C48 1.451(13) .
N17 C140 1.356(11) .
N17 C127 1.378(12) .
N18 C129 1.256(11) .
N18 C53 1.470(11) .
C18 C73 1.347(17) .
C18 C45 1.382(17) .
C18 H18A 0.9400 .
N19 C137 1.417(10) .
N19 C52 1.459(13) .
N19 C36 1.461(14) .
C19 H19A 0.9700 .
C19 H19B 0.9700 .
C19 H19C 0.9700 .
N20 C122 1.424(13) .
N20 C162 1.448(16) .
N20 C159 1.49(2) .
C20 N27 1.442(16) .
C20 H20A 0.9700 .
C20 H20B 0.9700 .
C20 H20C 0.9700 .
N21 C28 1.419(14) .
N21 C146 1.61(2) .
C21 H21A 0.9700 .
C21 H21B 0.9700 .
C21 H21C 0.9700 .
N22 C110 1.354(12) .
N22 C101 1.400(13) .
C22 C160 1.32(2) .
C22 C38 1.43(2) .
C22 H22A 0.9400 .
N23 C71 1.414(13) .
N23 C139 1.429(10) .
N23 C30 1.457(14) .
C23 C152 1.33(2) .
C23 C24 1.39(2) .
C23 C150 1.47(2) .
N24 C141 1.349(11) .
N24 C114 1.382(11) .
C24 C35 1.41(2) .
C24 H24A 0.9400 .
N25 C136 1.260(10) .
N25 C81 1.460(12) .
C25 H25A 0.9700 .
C25 H25B 0.9700 .
C25 H25C 0.9700 .
N26 C79 1.266(12) .
N26 C93 1.473(12) .
C26 H26A 0.9700 .
C26 H26B 0.9700 .
C26 H26C 0.9700 .
N27 C157 1.336(2) .
N27 C128 1.410(13) .
C27 H27A 0.9700 .
C27 H27B 0.9700 .
C27 H27C 0.9700 .
N28 C44 1.453(13) .
N28 C155 1.569(16) .
C28 H28A 0.9700 .
C28 H28B 0.9700 .
C28 H28C 0.9700 .
C29 H29A 0.9700 .
C29 H29B 0.9700 .
C29 H29C 0.9700 .
C30 H30A 0.9700 .
C30 H30B 0.9700 .
C30 H30C 0.9700 .
C31 C123 1.470(14) .
C31 H31A 0.9800 .
C31 H31B 0.9800 .
C32 H32A 0.9700 .
C32 H32B 0.9700 .
C32 H32C 0.9700 .
C33 H33A 0.9700 .
C33 H33B 0.9700 .
C33 H33C 0.9700 .
C34 C58 1.366(17) .
C34 C77 1.376(15) .
C34 H34A 0.9400 .
C35 C149 1.33(2) .
C35 H35A 0.9400 .
C36 H36A 0.9700 .
C36 H36B 0.9700 .
C36 H36C 0.9700 .
C37 H37A 0.9700 .
C37 H37B 0.9700 .
C37 H37C 0.9700 .
C38 C40 1.40(2) .
C38 C153 1.47(2) .
C39 C103 1.363(18) .
C39 C50 1.39(2) .
C39 H39A 0.9400 .
C40 C161 1.40(2) .
C40 H40A 0.9400 .
C41 H41A 0.9700 .
C41 H41B 0.9700 .
C41 H41C 0.9700 .
C42 C138 1.492(14) .
C42 H42A 0.9800 .
C42 H42B 0.9800 .
C43 C98 1.362(15) .
C43 C97 1.374(14) .
C43 H43A 0.9400 .
C44 H44A 0.9700 .
C44 H44B 0.9700 .
C44 H44C 0.9700 .
C45 C120 1.379(14) .
C45 H45A 0.9400 .
C46 C83 1.359(15) .
C46 C63 1.372(16) .
C46 H46A 0.9400 .
C47 C60 1.366(15) .
C47 C72 1.419(15) .
C47 H47A 0.9400 .
C48 C60 1.492(15) .
C48 H48A 0.9800 .
C48 H48B 0.9800 .
C49 C107 1.370(16) .
C49 C110 1.374(14) .
C49 H49A 0.9400 .
C50 C94 1.384(16) .
C50 H50A 0.9400 .
C51 C67 1.497(13) .
C51 H51A 0.9800 .
C51 H51B 0.9800 .
C52 H52A 0.9700 .
C52 H52B 0.9700 .
C52 H52C 0.9700 .
C53 C140 1.479(14) .
C53 H53A 0.9800 .
C53 H53B 0.9800 .
C54 H54A 0.9700 .
C54 H54B 0.9700 .
C54 H54C 0.9700 .
C55 H55A 0.9700 .
C55 H55B 0.9700 .
C55 H55C 0.9700 .
C56 C57 1.354(15) .
C56 C104 1.408(14) .
C56 H56A 0.9400 .
C57 C59 1.366(16) .
C57 H57A 0.9400 .
C58 C65 1.370(16) .
C58 H58A 0.9400 .
C59 C112 1.396(15) .
C59 H59A 0.9400 .
C61 C109 1.364(15) .
C61 C92 1.389(15) .
C61 H61A 0.9400 .
C62 C74 1.363(15) .
C62 C75 1.375(16) .
C62 H62A 0.9400 .
C63 C82 1.384(15) .
C63 H63A 0.9400 .
C64 H64A 0.9700 .
C64 H64B 0.9700 .
C64 H64C 0.9700 .
C65 C86 1.379(14) .
C65 H65A 0.9400 .
C66 H66A 0.9700 .
C66 H66B 0.9700 .
C66 H66C 0.9700 .
C67 C85 1.358(13) .
C68 H68A 0.9700 .
C68 H68B 0.9700 .
C68 H68C 0.9700 .
C69 H69A 0.9700 .
C69 H69B 0.9700 .
C69 H69C 0.9700 .
C70 H70A 0.9700 .
C70 H70B 0.9700 .
C70 H70C 0.9700 .
C71 H71A 0.9700 .
C71 H71B 0.9700 .
C71 H71C 0.9700 .
C72 C125 1.352(16) .
C72 H72A 0.9400 .
C73 C118 1.380(14) .
C73 H73A 0.9400 .
C74 C130 1.404(12) .
C74 H74A 0.9400 .
C75 C121 1.378(14) .
C75 H75A 0.9400 .
C76 C86 1.483(14) .
C76 H76A 0.9400 .
C77 C135 1.411(14) .
C78 H78A 0.9700 .
C78 H78B 0.9700 .
C78 H78C 0.9700 .
C79 C104 1.465(13) .
C79 H79A 0.9400 .
C80 C115 1.371(13) .
C80 C90 1.373(14) .
C80 H80A 0.9400 .
C81 C141 1.500(12) .
C81 H81A 0.9800 .
C81 H81B 0.9800 .
C82 C126 1.386(14) .
C82 H82A 0.9400 .
C83 C122 1.418(13) .
C84 C94 1.467(16) .
C84 H84A 0.9800 .
C84 H84B 0.9800 .
C85 C108 1.405(15) .
C85 H85A 0.9400 .
C86 C135 1.375(15) .
C87 C120 1.471(13) .
C87 H87A 0.9400 .
C88 C91 1.359(14) .
C88 C119 1.383(12) .
C88 H88A 0.9400 .
C89 C114 1.352(14) .
C89 C102 1.383(14) .
C89 H89A 0.9400 .
C90 C111 1.369(13) .
C90 H90A 0.9400 .
C91 C106 1.369(14) .
C91 H91A 0.9400 .
C92 C123 1.347(13) .
C92 H92A 0.9400 .
C93 C110 1.489(15) .
C93 H93A 0.9800 .
C93 H93B 0.9800 .
C95 C138 1.351(13) .
C95 C100 1.407(14) .
C95 H95A 0.9400 .
C96 C127 1.345(14) .
C96 C99 1.397(15) .
C96 H96A 0.9400 .
C97 C116 1.379(12) .
C97 H97A 0.9400 .
C98 C134 1.388(12) .
C98 H98A 0.9400 .
C99 C140 1.362(13) .
C99 H99A 0.9400 .
C100 C144 1.355(13) .
C100 H10C 0.9400 .
C101 C107 1.368(15) .
C101 H10D 0.9400 .
C102 C141 1.363(12) .
C102 H10E 0.9400 .
C103 H10F 0.9400 .
C104 C128 1.378(14) .
C105 C130 1.471(13) .
C105 H10G 0.9400 .
C106 C132 1.402(12) .
C106 H10H 0.9400 .
C107 H10I 0.9400 .
C108 C124 1.327(15) .
C108 H10J 0.9400 .
C109 H10K 0.9400 .
C111 C142 1.396(13) .
C111 H11D 0.9400 .
C112 C128 1.424(13) .
C113 C130 1.373(14) .
C113 C121 1.415(14) .
C114 H11E 0.9400 .
C115 C133 1.399(11) .
C116 C139 1.402(11) .
C117 C126 1.479(12) .
C117 H11F 0.9400 .
C118 C143 1.388(12) .
C119 C137 1.399(12) .
C120 C143 1.385(12) .
C122 C126 1.366(14) .
C124 H12D 0.9400 .
C125 H12E 0.9400 .
C127 H12F 0.9400 .
C129 C132 1.487(12) .
C129 H12G 0.9400 .
C131 C142 1.480(11) .
C131 H13B 0.9400 .
C132 C137 1.383(12) .
C133 C142 1.375(12) .
C134 C139 1.388(11) .
C134 C136 1.471(11) .
C136 H13C 0.9400 .
C144 H14B 0.9400 .
C145 H14C 0.9700 .
C145 H14D 0.9700 .
C145 H14E 0.9700 .
C146 H14F 0.9700 .
C146 H14G 0.9700 .
C146 H14H 0.9700 .
C147 H14I 0.9700 .
C147 H14J 0.9700 .
C147 H14K 0.9700 .
C148 H14L 0.9700 .
C148 H14M 0.9700 .
C148 H14N 0.9700 .
C149 C156 1.33(3) .
C149 H14O 0.9400 .
C150 H15B 0.9700 .
C150 H15C 0.9700 .
C150 H15D 0.9700 .
C151 H15E 0.9700 .
C151 H15F 0.9700 .
C151 H15G 0.9700 .
C152 C156 1.35(3) .
C152 H15H 0.9400 .
C153 H15I 0.9700 .
C153 H15J 0.9700 .
C153 H15K 0.9700 .
C154 H15L 0.9700 .
C154 H15M 0.9700 .
C154 H15N 0.9700 .
C155 H15O 0.9700 .
C155 H15P 0.9700 .
C155 H15Q 0.9700 .
C156 H15R 0.9400 .
C157 H15S 0.9700 .
C157 H15T 0.9700 .
C157 H15U 0.9700 .
C158 H15V 0.9700 .
C158 H15W 0.9700 .
C158 H16G 0.9700 .
C159 H15X 0.9700 .
C159 H15Y 0.9700 .
C159 H15Z 0.9700 .
C160 C163 1.32(2) .
C160 H16A 0.9400 .
C161 C163 1.29(2) .
C161 H16B 0.9400 .
C162 H16C 0.9700 .
C162 H16D 0.9700 .
C162 H16E 0.9700 .
C163 H16F 0.9400 .
C7 H7A 0.9700 .
C7 H7B 0.9700 .
C7 H7C 0.9700 .
C12 H12A 0.9700 .
C12 H12B 0.9700 .
C12 H12C 0.9700 .
O13 H13A 0.8864 .
O13 H13E 0.8169 .

loop_
_geom_torsion_atom_site_label_1
_geom_torsion_atom_site_label_2
_geom_torsion_atom_site_label_3
_geom_torsion_atom_site_label_4
_geom_torsion
_geom_torsion_site_symmetry_4
O3 Ti1 N1 C105 -131.1(14) .
N7 Ti1 N1 C105 87.3(8) .
N4 Ti1 N1 C105 -8.7(7) .
N2 Ti1 N1 C105 -169.8(8) .
N5 Ti1 N1 C105 -83.4(7) .
O3 Ti1 N1 C51 51.0(16) .
N7 Ti1 N1 C51 -90.5(6) .
N4 Ti1 N1 C51 173.4(6) .
N2 Ti1 N1 C51 12.3(6) .
N5 Ti1 N1 C51 98.8(6) .
C6 C1 C2 C3 0.0 .
O3 Ti1 N2 C67 -169.0(7) .
N7 Ti1 N2 C67 89.3(7) .
N4 Ti1 N2 C67 -40.4(10) .
N5 Ti1 N2 C67 -79.1(6) .
N1 Ti1 N2 C67 3.0(6) .
O3 Ti1 N2 C124 -7.4(8) .
N7 Ti1 N2 C124 -109.1(8) .
N4 Ti1 N2 C124 121.2(9) .
N5 Ti1 N2 C124 82.5(8) .
N1 Ti1 N2 C124 164.6(8) .
C1 C2 C3 C4 0.0 .
N7 Ti1 O3 C54 -174.3(13) .
N4 Ti1 O3 C54 -75.8(14) .
N2 Ti1 O3 C54 82.1(14) .
N5 Ti1 O3 C54 -2.1(14) .
N1 Ti1 O3 C54 45(2) .
C2 C3 C4 C5 0.0 .
C2 C3 C4 C7 175(4) .
O3 Ti1 N4 C123 87.7(7) .
N7 Ti1 N4 C123 -170.4(7) .
N2 Ti1 N4 C123 -39.5(10) .
N5 Ti1 N4 C123 0.8(6) .
N1 Ti1 N4 C123 -81.3(7) .
O3 Ti1 N4 C109 -95.5(8) .
N7 Ti1 N4 C109 6.4(8) .
N2 Ti1 N4 C109 137.3(8) .
N5 Ti1 N4 C109 177.7(9) .
N1 Ti1 N4 C109 95.5(8) .
C3 C4 C5 C6 0.0 .
C7 C4 C5 C6 -175(4) .
O3 Ti1 N5 C131 71.6(8) .
N7 Ti1 N5 C131 -144.0(14) .
N4 Ti1 N5 C131 174.4(8) .
N2 Ti1 N5 C131 -23.4(7) .
N1 Ti1 N5 C131 -98.9(7) .
O3 Ti1 N5 C31 -105.9(10) .
N7 Ti1 N5 C31 38.4(19) .
N4 Ti1 N5 C31 -3.2(10) .
N2 Ti1 N5 C31 159.0(10) .
N1 Ti1 N5 C31 83.5(10) .
C4 C5 C6 C1 0.0 .
C2 C1 C6 C5 0.0 .
N14 Ti2 O6 C37 -176.2(13) .
N8 Ti2 O6 C37 80.6(13) .
N12 Ti2 O6 C37 -78.2(14) .
N13 Ti2 O6 C37 -4.5(13) .
N9 Ti2 O6 C37 39(2) .
O3 Ti1 N7 C26 2.2(15) .
N4 Ti1 N7 C26 -101.5(15) .
N2 Ti1 N7 C26 99.7(15) .
N5 Ti1 N7 C26 -141.5(17) .
N1 Ti1 N7 C26 174.1(15) .
O3 Ti1 N7 C145 179(2) .
N4 Ti1 N7 C145 75(2) .
N2 Ti1 N7 C145 -84(2) .
N5 Ti1 N7 C145 35(3) .
N1 Ti1 N7 C145 -9(2) .
O6 Ti2 N8 C138 -169.4(7) .
N14 Ti2 N8 C138 89.8(7) .
N12 Ti2 N8 C138 -38.5(10) .
N13 Ti2 N8 C138 -81.3(7) .
N9 Ti2 N8 C138 0.3(6) .
O6 Ti2 N8 C144 -2.1(8) .
N14 Ti2 N8 C144 -102.9(8) .
N12 Ti2 N8 C144 128.8(8) .
N13 Ti2 N8 C144 85.9(7) .
N9 Ti2 N8 C144 167.6(8) .
C17 C8 C13 C14 0.0 .
C8 C13 C14 C15 0.0 .
C13 C14 C15 C16 0.0 .
C14 C15 C16 C17 0.0 .
C15 C16 C17 C12 169(2) .
C15 C16 C17 C8 0.0 .
C13 C8 C17 C12 -171.4(15) .
C13 C8 C17 C16 0.0 .
N21 Ti3 O9 C148 168.9(19) .
N17 Ti3 O9 C148 -87.0(19) .
N15 Ti3 O9 C148 70.3(19) .
N18 Ti3 O9 C148 -43(3) .
N16 Ti3 O9 C148 -3.9(19) .
O6 Ti2 N9 C87 -128.9(12) .
N14 Ti2 N9 C87 85.4(8) .
N8 Ti2 N9 C87 -172.8(8) .
N12 Ti2 N9 C87 -9.9(8) .
N13 Ti2 N9 C87 -85.1(8) .
O6 Ti2 N9 C42 55.8(15) .
N14 Ti2 N9 C42 -89.9(8) .
N8 Ti2 N9 C42 11.9(8) .
N12 Ti2 N9 C42 174.8(9) .
N13 Ti2 N9 C42 99.6(8) .
C9 C10 C11 C11 178(3) 2_777
O6 Ti2 N12 C94 88.1(8) .
N14 Ti2 N12 C94 -170.9(7) .
N8 Ti2 N12 C94 -41.3(11) .
N13 Ti2 N12 C94 3.4(7) .
N9 Ti2 N12 C94 -78.6(7) .
O6 Ti2 N12 C103 -112.1(9) .
N14 Ti2 N12 C103 -11.1(9) .
N8 Ti2 N12 C103 118.5(10) .
N13 Ti2 N12 C103 163.2(9) .
N9 Ti2 N12 C103 81.2(9) .
N28 Ti4 O12 C158 -179.9(18) .
N24 Ti4 O12 C158 -76.8(18) .
N22 Ti4 O12 C158 82.4(18) .
N25 Ti4 O12 C158 -35(2) .
N26 Ti4 O12 C158 8.8(18) .
O6 Ti2 N13 C76 88.8(8) .
N14 Ti2 N13 C76 -137.0(16) .
N8 Ti2 N13 C76 -6.5(8) .
N12 Ti2 N13 C76 -167.3(9) .
N9 Ti2 N13 C76 -80.9(8) .
O6 Ti2 N13 C84 -90.8(7) .
N14 Ti2 N13 C84 43.4(19) .
N8 Ti2 N13 C84 173.9(7) .
N12 Ti2 N13 C84 13.1(7) .
N9 Ti2 N13 C84 99.5(7) .
O6 Ti2 N14 C32 -173.7(13) .
N8 Ti2 N14 C32 -76.3(13) .
N12 Ti2 N14 C32 82.1(13) .
N13 Ti2 N14 C32 53(2) .
N9 Ti2 N14 C32 -2.2(13) .
O6 Ti2 N14 C151 2.8(10) .
N8 Ti2 N14 C151 100.3(10) .
N12 Ti2 N14 C151 -101.3(10) .
N13 Ti2 N14 C151 -130.5(17) .
N9 Ti2 N14 C151 174.4(10) .
O9 Ti3 N15 C60 -90.4(8) .
N21 Ti3 N15 C60 168.2(8) .
N17 Ti3 N15 C60 36.7(11) .
N18 Ti3 N15 C60 76.5(8) .
N16 Ti3 N15 C60 -4.1(7) .
O9 Ti3 N15 C125 107.4(8) .
N21 Ti3 N15 C125 6.0(9) .
N17 Ti3 N15 C125 -125.5(8) .
N18 Ti3 N15 C125 -85.7(8) .
N16 Ti3 N15 C125 -166.3(9) .
O9 Ti3 N16 C117 -80.5(8) .
N21 Ti3 N16 C117 136.6(15) .
N17 Ti3 N16 C117 15.7(8) .
N15 Ti3 N16 C117 177.3(9) .
N18 Ti3 N16 C117 90.5(8) .
O9 Ti3 N16 C48 93.6(10) .
N21 Ti3 N16 C48 -49.4(19) .
N17 Ti3 N16 C48 -170.3(10) .
N15 Ti3 N16 C48 -8.7(9) .
N18 Ti3 N16 C48 -95.5(9) .
O9 Ti3 N17 C140 163.1(6) .
N21 Ti3 N17 C140 -95.4(7) .
N15 Ti3 N17 C140 34.9(10) .
N18 Ti3 N17 C140 -6.7(6) .
N16 Ti3 N17 C140 74.2(6) .
O9 Ti3 N17 C127 -7.2(8) .
N21 Ti3 N17 C127 94.3(8) .
N15 Ti3 N17 C127 -135.4(8) .
N18 Ti3 N17 C127 -177.0(8) .
N16 Ti3 N17 C127 -96.1(7) .
O9 Ti3 N18 C129 146.9(13) .
N21 Ti3 N18 C129 -64.6(8) .
N17 Ti3 N18 C129 -167.2(8) .
N15 Ti3 N18 C129 31.5(7) .
N16 Ti3 N18 C129 106.9(7) .
O9 Ti3 N18 C53 -35.1(17) .
N21 Ti3 N18 C53 113.3(7) .
N17 Ti3 N18 C53 10.7(7) .
N15 Ti3 N18 C53 -150.5(7) .
N16 Ti3 N18 C53 -75.1(7) .
O9 Ti3 N21 C28 174.2(14) .
N17 Ti3 N21 C28 75.6(14) .
N15 Ti3 N21 C28 -82.7(14) .
N18 Ti3 N21 C28 1.7(14) .
N16 Ti3 N21 C28 -43(2) .
O9 Ti3 N21 C146 -2.0(14) .
N17 Ti3 N21 C146 -100.6(13) .
N15 Ti3 N21 C146 101.1(13) .
N18 Ti3 N21 C146 -174.5(13) .
N16 Ti3 N21 C146 140.3(17) .
O12 Ti4 N22 C110 -88.3(7) .
N28 Ti4 N22 C110 171.1(7) .
N24 Ti4 N22 C110 42.4(10) .
N25 Ti4 N22 C110 79.5(7) .
N26 Ti4 N22 C110 -3.2(6) .
O12 Ti4 N22 C101 112.1(8) .
N28 Ti4 N22 C101 11.5(8) .
N24 Ti4 N22 C101 -117.2(9) .
N25 Ti4 N22 C101 -80.0(8) .
N26 Ti4 N22 C101 -162.7(8) .
O12 Ti4 N24 C141 172.9(6) .
N28 Ti4 N24 C141 -86.5(6) .
N22 Ti4 N24 C141 41.0(10) .
N25 Ti4 N24 C141 2.3(6) .
N26 Ti4 N24 C141 84.5(6) .
O12 Ti4 N24 C114 3.6(8) .
N28 Ti4 N24 C114 104.3(8) .
N22 Ti4 N24 C114 -128.3(8) .
N25 Ti4 N24 C114 -166.9(8) .
N26 Ti4 N24 C114 -84.7(8) .
C152 C23 C24 C35 4(2) .
C150 C23 C24 C35 178.0(15) .
O12 Ti4 N25 C136 122.7(13) .
N28 Ti4 N25 C136 -91.7(8) .
N24 Ti4 N25 C136 166.5(8) .
N22 Ti4 N25 C136 3.5(8) .
N26 Ti4 N25 C136 78.4(8) .
O12 Ti4 N25 C81 -60.7(15) .
N28 Ti4 N25 C81 84.8(7) .
N24 Ti4 N25 C81 -16.9(6) .
N22 Ti4 N25 C81 -180.0(7) .
N26 Ti4 N25 C81 -105.0(6) .
O12 Ti4 N26 C79 -89.7(8) .
N28 Ti4 N26 C79 137.6(15) .
N24 Ti4 N26 C79 6.3(8) .
N22 Ti4 N26 C79 166.8(8) .
N25 Ti4 N26 C79 80.8(8) .
O12 Ti4 N26 C93 90.5(6) .
N28 Ti4 N26 C93 -42.2(18) .
N24 Ti4 N26 C93 -173.5(6) .
N22 Ti4 N26 C93 -12.9(6) .
N25 Ti4 N26 C93 -99.0(6) .
O12 Ti4 N28 C44 174.0(10) .
N24 Ti4 N28 C44 76.0(11) .
N22 Ti4 N28 C44 -82.3(11) .
N25 Ti4 N28 C44 1.8(11) .
N26 Ti4 N28 C44 -54(2) .
O12 Ti4 N28 C155 -11.8(10) .
N24 Ti4 N28 C155 -109.9(10) .
N22 Ti4 N28 C155 91.9(10) .
N25 Ti4 N28 C155 175.9(10) .
N26 Ti4 N28 C155 120.0(16) .
C131 N5 C31 C123 -173.0(10) .
Ti1 N5 C31 C123 4.8(16) .
C23 C24 C35 C149 -1(2) .
C160 C22 C38 C40 1(2) .
C160 C22 C38 C153 -179.4(16) .
C22 C38 C40 C161 -2.0(19) .
C153 C38 C40 C161 178.4(15) .
C87 N9 C42 C138 163.6(9) .
Ti2 N9 C42 C138 -20.6(13) .
C73 C18 C45 C120 6(2) .
C117 N16 C48 C60 -167.4(11) .
Ti3 N16 C48 C60 17.9(15) .
C103 C39 C50 C94 -0.1(13) .
C105 N1 C51 C67 158.6(9) .
Ti1 N1 C51 C67 -23.4(10) .
C129 N18 C53 C140 165.3(8) .
Ti3 N18 C53 C140 -12.8(10) .
C104 C56 C57 C59 -3.2(18) .
C77 C34 C58 C65 -3.6(19) .
C56 C57 C59 C112 1.8(19) .
C125 N15 C60 C47 -1.1(12) .
Ti3 N15 C60 C47 -167.4(7) .
C125 N15 C60 C48 -177.1(11) .
Ti3 N15 C60 C48 16.6(15) .
C72 C47 C60 N15 0.3(13) .
C72 C47 C60 C48 175.7(14) .
N16 C48 C60 N15 -22.4(18) .
N16 C48 C60 C47 162.4(12) .
C83 C46 C63 C82 0.8(19) .
C34 C58 C65 C86 3.9(19) .
C124 N2 C67 C85 -0.6(10) .
Ti1 N2 C67 C85 165.3(6) .
C124 N2 C67 C51 175.9(8) .
Ti1 N2 C67 C51 -18.2(11) .
N1 C51 C67 N2 27.2(12) .
N1 C51 C67 C85 -157.2(10) .
C60 C47 C72 C125 0.6(13) .
C45 C18 C73 C118 -1(2) .
C75 C62 C74 C130 1.1(17) .
C74 C62 C75 C121 -1.0(18) .
C84 N13 C76 C86 3.8(16) .
Ti2 N13 C76 C86 -175.7(8) .
C68 O4 C77 C34 7.0(16) .
C68 O4 C77 C135 -175.5(10) .
C58 C34 C77 O4 179.5(11) .
C58 C34 C77 C135 2.0(17) .
C93 N26 C79 C104 -4.3(14) .
Ti4 N26 C79 C104 175.9(7) .
C136 N25 C81 C141 -156.5(8) .
Ti4 N25 C81 C141 26.6(9) .
C46 C63 C82 C126 -0.4(18) .
C63 C46 C83 O7 -179.8(11) .
C63 C46 C83 C122 -2.4(17) .
C27 O7 C83 C46 -8.5(19) .
C27 O7 C83 C122 174.0(12) .
C76 N13 C84 C94 154.9(10) .
Ti2 N13 C84 C94 -25.4(11) .
N2 C67 C85 C108 0.6(11) .
C51 C67 C85 C108 -175.3(10) .
C58 C65 C86 C135 -2.6(17) .
C58 C65 C86 C76 173.0(11) .
N13 C76 C86 C135 -122.5(12) .
N13 C76 C86 C65 61.7(16) .
C42 N9 C87 C120 -2.6(15) .
Ti2 N9 C87 C120 -177.7(7) .
C115 C80 C90 C111 1.2(18) .
C119 C88 C91 C106 -0.2(18) .
C109 C61 C92 C123 1.3(12) .
C79 N26 C93 C110 -155.3(8) .
Ti4 N26 C93 C110 24.5(9) .
C103 N12 C94 C50 -0.4(11) .
Ti2 N12 C94 C50 163.7(7) .
C103 N12 C94 C84 175.6(9) .
Ti2 N12 C94 C84 -20.2(12) .
C39 C50 C94 N12 0.3(12) .
C39 C50 C94 C84 -174.8(11) .
N13 C84 C94 N12 29.5(13) .
N13 C84 C94 C50 -155.6(11) .
C98 C43 C97 C116 -0.6(19) .
C97 C43 C98 C134 -2(2) .
C127 C96 C99 C140 0.5(11) .
C138 C95 C100 C144 0.1(11) .
C110 N22 C101 C107 -0.1(10) .
Ti4 N22 C101 C107 161.8(7) .
C114 C89 C102 C141 -1.0(11) .
C50 C39 C103 N12 -0.2(12) .
C94 N12 C103 C39 0.4(11) .
Ti2 N12 C103 C39 -161.6(7) .
C57 C56 C104 C128 -0.5(16) .
C57 C56 C104 C79 -175.7(10) .
N26 C79 C104 C128 136.7(10) .
N26 C79 C104 C56 -47.9(15) .
C51 N1 C105 C130 2.0(14) .
Ti1 N1 C105 C130 -175.7(7) .
C88 C91 C106 C132 0.3(19) .
N22 C101 C107 C49 -1.0(11) .
C110 C49 C107 C101 1.7(12) .
C67 C85 C108 C124 -0.4(11) .
C92 C61 C109 N4 -0.6(12) .
C123 N4 C109 C61 -0.4(10) .
Ti1 N4 C109 C61 -177.6(7) .
C101 N22 C110 C49 1.2(10) .
Ti4 N22 C110 C49 -162.7(6) .
C101 N22 C110 C93 -176.9(8) .
Ti4 N22 C110 C93 19.3(11) .
C107 C49 C110 N22 -1.8(11) .
C107 C49 C110 C93 175.8(10) .
N26 C93 C110 N22 -28.4(11) .
N26 C93 C110 C49 154.2(10) .
C80 C90 C111 C142 -0.8(18) .
C21 O10 C112 C59 -2.8(16) .
C21 O10 C112 C128 175.3(10) .
C57 C59 C112 O10 -178.9(11) .
C57 C59 C112 C128 3.1(16) .
C19 N3 C113 C130 -119.8(12) .
C147 N3 C113 C130 108.8(15) .
C19 N3 C113 C121 64.3(16) .
C147 N3 C113 C121 -67.1(16) .
C102 C89 C114 N24 0.4(11) .
C141 N24 C114 C89 0.4(10) .
Ti4 N24 C114 C89 171.0(6) .
C66 O1 C115 C80 -7.0(15) .
C66 O1 C115 C133 175.5(9) .
C90 C80 C115 O1 -178.1(10) .
C90 C80 C115 C133 -0.7(16) .
C78 O11 C116 C97 -1.9(13) .
C78 O11 C116 C139 -179.5(9) .
C43 C97 C116 O11 -175.6(10) .
C43 C97 C116 C139 1.8(15) .
C48 N16 C117 C126 -0.6(17) .
Ti3 N16 C117 C126 173.3(7) .
C55 O5 C118 C73 -0.2(14) .
C55 O5 C118 C143 179.0(9) .
C18 C73 C118 O5 176.5(12) .
C18 C73 C118 C143 -2.7(17) .
C70 O8 C119 C88 6.8(14) .
C70 O8 C119 C137 -172.5(9) .
C91 C88 C119 O8 179.4(10) .
C91 C88 C119 C137 -1.4(15) .
C18 C45 C120 C143 -7.3(18) .
C18 C45 C120 C87 175.8(12) .
N9 C87 C120 C45 -105.0(13) .
N9 C87 C120 C143 78.1(13) .
C41 O2 C121 C75 1.8(17) .
C41 O2 C121 C113 -179.3(11) .
C62 C75 C121 O2 178.0(11) .
C62 C75 C121 C113 -0.9(16) .
C130 C113 C121 O2 -176.2(9) .
N3 C113 C121 O2 -0.3(16) .
C130 C113 C121 C75 2.8(15) .
N3 C113 C121 C75 178.7(11) .
C46 C83 C122 C126 3.9(16) .
O7 C83 C122 C126 -178.5(9) .
C46 C83 C122 N20 -176.6(11) .
O7 C83 C122 N20 1.0(16) .
C162 N20 C122 C126 108.1(11) .
C159 N20 C122 C126 -119.9(11) .
C162 N20 C122 C83 -71.4(15) .
C159 N20 C122 C83 60.6(14) .
C61 C92 C123 N4 -1.6(11) .
C61 C92 C123 C31 175.1(13) .
C109 N4 C123 C92 1.2(10) .
Ti1 N4 C123 C92 178.8(6) .
C109 N4 C123 C31 -175.8(11) .
Ti1 N4 C123 C31 1.7(14) .
N5 C31 C123 C92 179.2(10) .
N5 C31 C123 N4 -4.3(18) .
C85 C108 C124 N2 0.0(11) .
C67 N2 C124 C108 0.3(10) .
Ti1 N2 C124 C108 -163.3(7) .
C47 C72 C125 N15 -1.3(12) .
C60 N15 C125 C72 1.5(11) .
Ti3 N15 C125 C72 165.5(7) .
C83 C122 C126 C82 -3.6(14) .
N20 C122 C126 C82 176.9(10) .
C83 C122 C126 C117 172.9(9) .
N20 C122 C126 C117 -6.7(13) .
C63 C82 C126 C122 1.9(16) .
C63 C82 C126 C117 -174.5(10) .
N16 C117 C126 C122 104.9(12) .
N16 C117 C126 C82 -78.6(14) .
C99 C96 C127 N17 -0.6(11) .
C140 N17 C127 C96 0.5(10) .
Ti3 N17 C127 C96 171.9(6) .
C56 C104 C128 N27 -175.9(9) .
C79 C104 C128 N27 -0.5(14) .
C56 C104 C128 C112 5.3(14) .
C79 C104 C128 C112 -179.2(9) .
C157 N27 C128 C104 -82.5(19) .
C20 N27 C128 C104 129.5(12) .
C157 N27 C128 C112 96.2(18) .
C20 N27 C128 C112 -51.8(15) .
O10 C112 C128 C104 175.2(9) .
C59 C112 C128 C104 -6.6(14) .
O10 C112 C128 N27 -3.5(14) .
C59 C112 C128 N27 174.7(10) .
C53 N18 C129 C132 2.8(14) .
Ti3 N18 C129 C132 -179.3(7) .
C121 C113 C130 C74 -2.7(15) .
N3 C113 C130 C74 -178.7(10) .
C121 C113 C130 C105 -178.7(9) .
N3 C113 C130 C105 5.3(14) .
C62 C74 C130 C113 0.8(16) .
C62 C74 C130 C105 176.6(10) .
N1 C105 C130 C113 -131.1(11) .
N1 C105 C130 C74 53.0(15) .
C31 N5 C131 C142 -2.2(15) .
Ti1 N5 C131 C142 -179.7(6) .
C91 C106 C132 C137 1.1(17) .
C91 C106 C132 C129 176.6(10) .
N18 C129 C132 C137 -125.9(10) .
N18 C129 C132 C106 58.5(15) .
O1 C115 C133 C142 177.4(8) .
C80 C115 C133 C142 -0.2(14) .
O1 C115 C133 N6 -3.0(13) .
C80 C115 C133 N6 179.3(9) .
C25 N6 C133 C142 121.9(11) .
C69 N6 C133 C142 -107.0(10) .
C25 N6 C133 C115 -57.6(13) .
C69 N6 C133 C115 73.5(12) .
C43 C98 C134 C139 2.9(17) .
C43 C98 C134 C136 -177.1(11) .
C65 C86 C135 N11 -178.1(10) .
C76 C86 C135 N11 6.1(14) .
C65 C86 C135 C77 1.1(15) .
C76 C86 C135 C77 -174.7(9) .
C33 N11 C135 C86 -116.8(12) .
C154 N11 C135 C86 110.7(15) .
C33 N11 C135 C77 64.0(16) .
C154 N11 C135 C77 -68.5(16) .
O4 C77 C135 C86 -178.5(9) .
C34 C77 C135 C86 -0.8(15) .
O4 C77 C135 N11 0.6(15) .
C34 C77 C135 N11 178.3(10) .
C81 N25 C136 C134 3.5(14) .
Ti4 N25 C136 C134 179.9(6) .
C139 C134 C136 N25 -78.9(12) .
C98 C134 C136 N25 101.1(12) .
C106 C132 C137 C119 -2.7(14) .
C129 C132 C137 C119 -178.3(8) .
C106 C132 C137 N19 178.9(9) .
C129 C132 C137 N19 3.3(13) .
O8 C119 C137 C132 -177.9(8) .
C88 C119 C137 C132 2.8(13) .
O8 C119 C137 N19 0.4(13) .
C88 C119 C137 N19 -178.9(9) .
C52 N19 C137 C132 -125.0(10) .
C36 N19 C137 C132 102.5(10) .
C52 N19 C137 C119 56.7(13) .
C36 N19 C137 C119 -75.9(12) .
C100 C95 C138 N8 -0.5(11) .
C100 C95 C138 C42 -176.9(12) .
C144 N8 C138 C95 0.6(10) .
Ti2 N8 C138 C95 170.5(6) .
C144 N8 C138 C42 177.7(9) .
Ti2 N8 C138 C42 -12.4(11) .
N9 C42 C138 C95 -162.4(10) .
N9 C42 C138 N8 21.3(14) .
C98 C134 C139 C116 -1.6(13) .
C136 C134 C139 C116 178.4(8) .
C98 C134 C139 N23 176.8(9) .
C136 C134 C139 N23 -3.2(12) .
O11 C116 C139 C134 176.9(7) .
C97 C116 C139 C134 -0.7(13) .
O11 C116 C139 N23 -1.3(12) .
C97 C116 C139 N23 -179.0(8) .
C71 N23 C139 C134 133.0(9) .
C30 N23 C139 C134 -92.9(10) .
C71 N23 C139 C116 -48.7(12) .
C30 N23 C139 C116 85.4(11) .
C127 N17 C140 C99 -0.1(10) .
Ti3 N17 C140 C99 -172.5(6) .
C127 N17 C140 C53 173.9(8) .
Ti3 N17 C140 C53 1.6(11) .
C96 C99 C140 N17 -0.2(11) .
C96 C99 C140 C53 -173.2(10) .
N18 C53 C140 N17 7.9(12) .
N18 C53 C140 C99 -179.6(9) .
C114 N24 C141 C102 -1.1(9) .
Ti4 N24 C141 C102 -172.9(6) .
C114 N24 C141 C81 -175.6(7) .
Ti4 N24 C141 C81 12.6(10) .
C89 C102 C141 N24 1.4(10) .
C89 C102 C141 C81 174.7(9) .
N25 C81 C141 N24 -25.9(11) .
N25 C81 C141 C102 161.1(9) .
C115 C133 C142 C111 0.6(14) .
N6 C133 C142 C111 -179.0(9) .
C115 C133 C142 C131 177.5(8) .
N6 C133 C142 C131 -2.1(12) .
C90 C111 C142 C133 -0.1(16) .
C90 C111 C142 C131 -176.9(10) .
N5 C131 C142 C133 115.5(10) .
N5 C131 C142 C111 -67.6(13) .
C45 C120 C143 C118 3.3(14) .
C87 C120 C143 C118 -179.8(8) .
C45 C120 C143 N10 -172.3(10) .
C87 C120 C143 N10 4.6(12) .
O5 C118 C143 C120 -177.5(8) .
C73 C118 C143 C120 1.7(13) .
O5 C118 C143 N10 -2.2(12) .
C73 C118 C143 N10 177.0(9) .
C29 N10 C143 C120 90.6(11) .
C64 N10 C143 C120 -135.8(9) .
C29 N10 C143 C118 -84.8(11) .
C64 N10 C143 C118 48.8(12) .
C95 C100 C144 N8 0.3(10) .
C138 N8 C144 C100 -0.5(10) .
Ti2 N8 C144 C100 -169.4(6) .
C24 C35 C149 C156 -2(3) .
C24 C23 C152 C156 -5(3) .
C150 C23 C152 C156 -178.9(18) .
C35 C149 C156 C152 1(3) .
C23 C152 C156 C149 2(3) .
C38 C22 C160 C163 0(2) .
C38 C40 C161 C163 2(2) .
C40 C161 C163 C160 0(3) .
C22 C160 C163 C161 -1(3) .
